data_7063269
loop_
_publ_author_name
'Zhang, Jinfang'
'Yue, Yinlong'
'Tao, Xingyu'
'Zhang, Jiarun'
'Yin, Dejing'
'Zhang, Chi'

_publ_section_title
;
 A photochromic metal--organic framework with a rare 3D
 self-interpenetrated architecture and an ultrahigh MnO4&#x2212; sensing
 ability
;
_journal_issue 28
_journal_name_full 'New Journal of Chemistry'
_journal_page_first 12609
_journal_page_last 12615
_journal_paper_doi 10.1039/D4NJ02133A
_journal_volume 48
_journal_year 2024
_chemical_formula_moiety 'C64 H43 N4 Ni2 O11.5, 3.5(C3 H8 O)'
_chemical_formula_sum 'C74.5 H71 N4 Ni2 O15'
_chemical_formula_weight 1379.77
_space_group_crystal_system monoclinic
_space_group_IT_number 14
_space_group_name_Hall '-P 2ybc'
_space_group_name_H-M_alt 'P 1 21/c 1'
_atom_sites_solution_hydrogens mixed
_atom_sites_solution_primary dual
_atom_sites_solution_secondary difmap
_audit_creation_date 2024-06-04
_audit_creation_method
;
Olex2 1.5
(compiled 2022.04.07 svn.rca3783a0 for OlexSys, GUI svn.r6498)
;
_audit_update_record
;
2024-06-12 deposited with the CCDC.	2024-06-18 downloaded from the CCDC.
;
_cell_angle_alpha 90
_cell_angle_beta 105.359(2)
_cell_angle_gamma 90
_cell_formula_units_Z 4
_cell_length_a 14.8356(6)
_cell_length_b 17.6855(8)
_cell_length_c 27.7286(13)
_cell_measurement_reflns_used 9845
_cell_measurement_temperature 296.15(10)
_cell_measurement_theta_max 73.799
_cell_measurement_theta_min 2.997
_cell_volume 7015.5(5)
_computing_cell_refinement 'SAINT V8.40B (?, 2016)'
_computing_data_collection 'Bruker D8 Venture diffractometer'
_computing_data_reduction 'SAINT V8.40B (?, 2016)'
_computing_molecular_graphics 'Olex2 1.5 (Dolomanov et al., 2009)'
_computing_publication_material 'Olex2 1.5 (Dolomanov et al., 2009)'
_computing_structure_refinement 'SHELXL 2019/3 (Sheldrick, 2015)'
_computing_structure_solution 'SHELXT 2018/2 (Sheldrick, 2018)'
_diffrn_ambient_temperature 296.15(10)
_diffrn_detector 'CCD area detector'
_diffrn_detector_area_resol_mean 7.9
_diffrn_detector_type 'CCD area detector'
_diffrn_measured_fraction_theta_full 1.000
_diffrn_measured_fraction_theta_max 0.993
_diffrn_measurement_device 'three-circle diffractometer'
_diffrn_measurement_device_type 'Bruker APEX-II CCD'
_diffrn_measurement_method 'phi and omega scans'
_diffrn_radiation_monochromator graphite
_diffrn_radiation_probe x-ray
_diffrn_radiation_type CuK\a
_diffrn_radiation_wavelength 1.54178
_diffrn_reflns_av_R_equivalents 0.0625
_diffrn_reflns_av_unetI/netI 0.0413
_diffrn_reflns_Laue_measured_fraction_full 1.000
_diffrn_reflns_Laue_measured_fraction_max 0.993
_diffrn_reflns_limit_h_max 18
_diffrn_reflns_limit_h_min -18
_diffrn_reflns_limit_k_max 21
_diffrn_reflns_limit_k_min -18
_diffrn_reflns_limit_l_max 34
_diffrn_reflns_limit_l_min -34
_diffrn_reflns_number 78514
_diffrn_reflns_point_group_measured_fraction_full 1.000
_diffrn_reflns_point_group_measured_fraction_max 0.993
_diffrn_reflns_theta_full 67.679
_diffrn_reflns_theta_max 74.587
_diffrn_reflns_theta_min 2.996
_diffrn_source 'sealed X-ray tube'
_diffrn_source_current 1.1
_diffrn_source_power 0.05500000000000001
_diffrn_source_target Mo
_diffrn_source_voltage 50.0
_diffrn_standards_number 0
_exptl_absorpt_coefficient_mu 1.227
_exptl_absorpt_correction_T_max 0.7538
_exptl_absorpt_correction_T_min 0.6800
_exptl_absorpt_correction_type multi-scan
_exptl_absorpt_process_details
;
SADABS-2016/2 (Bruker,2016/2) was used for absorption correction.
wR2(int) was 0.1082 before and 0.0654 after correction.
The Ratio of minimum to maximum transmission is 0.9021.
The \l/2 correction factor is Not present.
;
_exptl_crystal_colour green
_exptl_crystal_colour_primary green
_exptl_crystal_density_diffrn 1.306
_exptl_crystal_description block
_exptl_crystal_F_000 2888
_exptl_crystal_size_max 0.3
_exptl_crystal_size_mid 0.06
_exptl_crystal_size_min 0.04
_refine_diff_density_max 0.898
_refine_diff_density_min -0.643
_refine_diff_density_rms 0.071
_refine_ls_extinction_coef 0.00069(12)
_refine_ls_extinction_expression Fc^*^=kFc[1+0.001xFc^2^\l^3^/sin(2\q)]^-1/4^
_refine_ls_extinction_method 'SHELXL-2019/2 (Sheldrick 2019)'
_refine_ls_goodness_of_fit_ref 1.030
_refine_ls_hydrogen_treatment constr
_refine_ls_matrix_type full
_refine_ls_number_parameters 1189
_refine_ls_number_reflns 14264
_refine_ls_number_restraints 1187
_refine_ls_restrained_S_all 1.056
_refine_ls_R_factor_all 0.0868
_refine_ls_R_factor_gt 0.0689
_refine_ls_shift/su_max 0.003
_refine_ls_shift/su_mean 0.000
_refine_ls_structure_factor_coef Fsqd
_refine_ls_weighting_details 'w=1/[\s^2^(Fo^2^)+(0.1610P)^2^+1.1303P] where P=(Fo^2^+2Fc^2^)/3'
_refine_ls_weighting_scheme calc
_refine_ls_wR_factor_gt 0.2044
_refine_ls_wR_factor_ref 0.2317
_reflns_Friedel_coverage 0.000
_reflns_number_gt 10458
_reflns_number_total 14264
_reflns_threshold_expression 'I > 2\s(I)'
_cod_data_source_file d4nj02133a2.cif
_cod_data_source_block 20230908_hg_zjf_3
_cod_depositor_comments 'Adding full bibliography for 7063269.cif.'
_cod_original_formula_sum 'C74.50 H71 N4 Ni2 O15'
_cod_database_code 7063269
_shelx_shelxl_version_number 2019/3
_shelx_space_group_comment
;
The symmetry employed for this shelxl refinement is uniquely defined
by the following loop, which should always be used as a source of
symmetry information in preference to the above space-group names.
They are only intended as comments.
;
_shelx_estimated_absorpt_t_max 0.953
_shelx_estimated_absorpt_t_min 0.710
_olex2_refinement_description
;
1. Fixed Uiso
 At 1.2 times of:
  All C(H) groups
 At 1.5 times of:
  All C(H,H,H) groups, All O(H) groups, All O(H,H) groups
2. Restrained distances
 C65-C64 = C66-C64 = C72-C70 = C71-C70 = C68-C67 = C69-C67
 1.54 with sigma of 0.01
 O14-C67 = O13-C64 = O15-C70
 1.43 with sigma of 0.01
 O15A-C70A
 1.43 with sigma of 0.01
 O13-C65 = O13-C66 = O14-C69 = O14-C68 = O15-C71 = O15-C71
 2.426 with sigma of 0.02
 C71-C72 = C68-C69 = C65-C66
 2.515 with sigma of 0.02
 O11-C51 \\sim O11A-C51
 with sigma of 0.02
3. Uiso/Uaniso restraints and constraints
C67 \\sim C68 \\sim C69 \\sim O14 \\sim C67A \\sim C68A \\sim C69A \\sim O14A:
within 2A with sigma of 0.01 and sigma for terminal atoms of 0.02 within 2A
C64 \\sim C65 \\sim C66 \\sim O13 \\sim C64A \\sim C65A \\sim C66A \\sim O13A
\\sim C64B \\sim C65B \\sim C66B \\sim O13B: within 2A with sigma of 0.01 and
sigma for terminal atoms of 0.02 within 2A
C70 \\sim C71 \\sim C72 \\sim O15 \\sim C70A \\sim C71A \\sim C72A \\sim O15A:
within 2A with sigma of 0.01 and sigma for terminal atoms of 0.02 within 2A
C37 \\sim C38 \\sim C39 \\sim C40 \\sim C41 \\sim C42 \\sim C43 \\sim C44 \\sim
C45 \\sim C46 \\sim C47 \\sim C48 \\sim C49 \\sim C50 \\sim O2 \\sim O3 \\sim
O4 \\sim O5 \\sim O6 \\sim C37A \\sim C38A \\sim C39A \\sim C40A \\sim C41A
\\sim C42A \\sim C43A \\sim C44A \\sim C45A \\sim C46A \\sim C47A \\sim C48A
\\sim C49A \\sim C50A \\sim O2A \\sim O3A \\sim O4A \\sim O5A \\sim O6A \\sim
Ni2: within 2A with sigma of 0.01 and sigma for terminal atoms of 0.02 within 2A
C51 \\sim O11 \\sim O11A: within 2A with sigma of 0.01 and sigma for terminal
atoms of 0.02 within 2A
Uanis(C64) \\sim Ueq, Uanis(C65) \\sim Ueq, Uanis(C66) \\sim Ueq, Uanis(O13)
\\sim Ueq, Uanis(C64A) \\sim Ueq, Uanis(C65A) \\sim Ueq, Uanis(C66A) \\sim Ueq,
Uanis(O13A) \\sim Ueq: with sigma of 0.01 and sigma for terminal atoms of 0.02
Uanis(C67) \\sim Ueq, Uanis(C68) \\sim Ueq, Uanis(C69) \\sim Ueq, Uanis(O14)
\\sim Ueq, Uanis(C67A) \\sim Ueq, Uanis(C68A) \\sim Ueq, Uanis(C69A) \\sim Ueq,
Uanis(O14A) \\sim Ueq: with sigma of 0.01 and sigma for terminal atoms of 0.02
Uanis(C70) \\sim Ueq, Uanis(C71) \\sim Ueq, Uanis(C72) \\sim Ueq, Uanis(O15)
\\sim Ueq, Uanis(C70A) \\sim Ueq, Uanis(C71A) \\sim Ueq, Uanis(C72A) \\sim Ueq,
Uanis(O15A) \\sim Ueq: with sigma of 0.01 and sigma for terminal atoms of 0.02
4. Same fragment restrains
{Ni2, C37A, C38A, C39A, C40A, C41A, C42A, C43A, C44A, C45A, C46A, C47A, C48A,
C49A, C50A, O2A, O3A, O4A, O5A, O6A} sigma for 1-2: 0.01, 1-3: 0.02
as in
{Ni2, C37, C38, C39, C40, C41, C42, C43, C44, C45, C46, C47, C48, C49, C50, O2,
O3, O4, O5, O6}
{C64A, C65A, C66A, O13A} sigma for 1-2: 0.01, 1-3: 0.02
{C64B, C65B, C66B, O13B} sigma for 1-2: 0.01, 1-3: 0.02
as in
{C64, C65, C66, O13}
{C67A, C68A, C69A, O14A} sigma for 1-2: 0.01, 1-3: 0.02
as in
{C67, C68, C69, O14}
{C70A, C71A, C72A, O15A} sigma for 1-2: 0.01, 1-3: 0.02
as in
{C70, C71, C72, O15}
5. Others
 1*[Sof(C64)+Sof(H64)+Sof(C65)+Sof(H65A)+Sof(H65B)+Sof(H65C)+Sof(C66)+
 Sof(H66A)+Sof(H66B)+Sof(H66C)+Sof(O13)+Sof(H13)]+1*[Sof(C64A)+Sof(H64A)+
 Sof(C65A)+Sof(H65D)+Sof(H65E)+Sof(H65F)+Sof(C66A)+Sof(H66D)+Sof(H66E)+
 Sof(H66F)+Sof(O13A)+Sof(H13A)]+1*[Sof(C64B)+Sof(H64B)+Sof(C65B)+Sof(H65G)+
 Sof(H65H)+Sof(H65I)+Sof(C66B)+Sof(H66G)+Sof(H66H)+Sof(H66I)+Sof(O13B)+
 Sof(H13B)]=1.5 with esd of 0
 Sof(C38A)=Sof(C39A)=Sof(H39A)=Sof(C40A)=Sof(H40A)=Sof(C41A)=Sof(C42A)=
 Sof(H42A)=Sof(C43A)=Sof(H43A)=Sof(C44A)=Sof(C45A)=Sof(H45A)=Sof(C46A)=
 Sof(H46A)=Sof(C47A)=Sof(C48A)=Sof(H48A)=Sof(C49A)=Sof(H49A)=Sof(C50A)=Sof(O2A)=
 Sof(O3A)=Sof(O4A)=Sof(O5A)=Sof(O6A)=1-FVAR(1)
 Sof(C38)=Sof(C39)=Sof(H39)=Sof(C40)=Sof(H40)=Sof(C41)=Sof(C42)=Sof(H42)=
 Sof(C43)=Sof(H43)=Sof(C44)=Sof(C45)=Sof(H45)=Sof(C46)=Sof(H46)=Sof(C47)=
 Sof(C48)=Sof(H48)=Sof(C49)=Sof(H49)=Sof(C50)=Sof(O2)=Sof(O3)=Sof(O4)=Sof(O5)=
 Sof(O6)=FVAR(1)
 Sof(C67A)=Sof(H67A)=Sof(C68A)=Sof(H68D)=Sof(H68E)=Sof(H68F)=Sof(C69A)=
 Sof(H69D)=Sof(H69E)=Sof(H69F)=Sof(O14A)=Sof(H14B)=1-FVAR(2)
 Sof(C67)=Sof(H67)=Sof(C68)=Sof(H68A)=Sof(H68B)=Sof(H68C)=Sof(C69)=Sof(H69A)=
 Sof(H69B)=Sof(H69C)=Sof(O14)=Sof(H14A)=FVAR(2)
 Sof(C64)=Sof(H64)=Sof(C65)=Sof(H65A)=Sof(H65B)=Sof(H65C)=Sof(C66)=Sof(H66A)=
 Sof(H66B)=Sof(H66C)=Sof(O13)=Sof(H13)=FVAR(3)
 Sof(C70A)=Sof(H70A)=Sof(C71A)=Sof(H71D)=Sof(H71E)=Sof(H71F)=Sof(C72A)=
 Sof(H72D)=Sof(H72E)=Sof(H72F)=Sof(O15A)=Sof(H15B)=1-FVAR(4)
 Sof(C70)=Sof(H70)=Sof(C71)=Sof(H71A)=Sof(H71B)=Sof(H71C)=Sof(C72)=Sof(H72A)=
 Sof(H72B)=Sof(H72C)=Sof(O15)=Sof(H15A)=FVAR(4)
 Sof(C37A)=1-FVAR(5)
 Sof(C37)=FVAR(5)
 Sof(O11A)=1-FVAR(6)
 Sof(O11)=FVAR(6)
 Sof(C64A)=Sof(H64A)=Sof(C65A)=Sof(H65D)=Sof(H65E)=Sof(H65F)=Sof(C66A)=
 Sof(H66D)=Sof(H66E)=Sof(H66F)=Sof(O13A)=Sof(H13A)=FVAR(7)
 Sof(C64B)=Sof(H64B)=Sof(C65B)=Sof(H65G)=Sof(H65H)=Sof(H65I)=Sof(C66B)=
 Sof(H66G)=Sof(H66H)=Sof(H66I)=Sof(O13B)=Sof(H13B)=FVAR(8)
 Fixed Sof: O1(0.5) H1A(0.5) H1B(0.5)
6.a Riding coordinates:
 O1(H1A,H1B), O12(H12A,H12B), C65(H65A,H65B,H65C), C66(H66A,H66B,H66C),
 O13(H13), O14(H14A), O15(H15A), C65A(H65D,H65E,H65F), O13A(H13A), O14A(H14B),
 C72A(H72D,H72E,H72F), C65B(H65G,H65H,H65I), C66B(H66G,H66H,H66I), O13B(H13B)
6.b Ternary CH refined with riding coordinates:
 C64(H64), C67(H67), C70(H70), C64A(H64A), C67A(H67A), C70A(H70A), C64B(H64B)
6.c Aromatic/amide H refined with riding coordinates:
 C1(H1), C2(H2), C4(H4), C5(H5), C8(H8), C9(H9), C10(H10), C11(H11), C14(H14),
 C15(H15), C16(H16), C17(H17), C21(H21), C22(H22), C23(H23), C24(H24), C28(H28),
  C29(H29), C30(H30), C31(H31), C33(H33), C34(H34), C35(H35), C36(H36),
 C53(H53), C54(H54), C56(H56), C57(H57), C59(H59), C60(H60), C62(H62), C63(H63),
  C39(H39), C40(H40), C42(H42), C43(H43), C45(H45), C46(H46), C48(H48),
 C49(H49), C39A(H39A), C40A(H40A), C42A(H42A), C43A(H43A), C45A(H45A),
 C46A(H46A), C48A(H48A), C49A(H49A)
6.d Idealised Me refined as rotating group:
 C68(H68A,H68B,H68C), C69(H69A,H69B,H69C), C71(H71A,H71B,H71C), C72(H72A,H72B,
 H72C), C66A(H66D,H66E,H66F), C68A(H68D,H68E,H68F), C69A(H69D,H69E,H69F),
 C71A(H71D,H71E,H71F)
6.e Idealised tetrahedral OH refined as rotating group:
 O15A(H15B)
;
_olex2_submission_special_instructions 'No special instructions were received'

loop_
_space_group_symop_operation_xyz
'x, y, z'
'-x, y+1/2, -z+1/2'
'-x, -y, -z'
'x, -y-1/2, z-1/2'

loop_
_atom_site_label
_atom_site_type_symbol
_atom_site_fract_x
_atom_site_fract_y
_atom_site_fract_z
_atom_site_U_iso_or_equiv
_atom_site_adp_type
_atom_site_occupancy
_atom_site_site_symmetry_order
_atom_site_calc_flag
_atom_site_refinement_flags_posn
_atom_site_refinement_flags_adp
_atom_site_refinement_flags_occupancy
_atom_site_disorder_assembly
_atom_site_disorder_group
C1 C 0.5483(2) 0.3206(2) 0.13416(16) 0.0793(10) Uani 1 1 d . . . . .
H1 H 0.483554 0.319560 0.121897 0.095 Uiso 1 1 calc R U . . .
C2 C 0.5858(2) 0.3594(2) 0.17769(15) 0.0755(9) Uani 1 1 d . . . . .
H2 H 0.547025 0.382674 0.194640 0.091 Uiso 1 1 calc R U . . .
C3 C 0.6810(2) 0.36353(17) 0.19595(11) 0.0570(6) Uani 1 1 d . . . . .
C4 C 0.7345(2) 0.3276(2) 0.16924(14) 0.0731(9) Uani 1 1 d . . . . .
H4 H 0.799424 0.329662 0.180132 0.088 Uiso 1 1 calc R U . . .
C5 C 0.6913(2) 0.2885(2) 0.12611(13) 0.0698(8) Uani 1 1 d . . . . .
H5 H 0.728554 0.264013 0.108745 0.084 Uiso 1 1 calc R U . . .
C6 C 0.7197(2) 0.40799(17) 0.24290(12) 0.0570(6) Uani 1 1 d . . . . .
C7 C 0.7578(2) 0.48313(17) 0.23446(11) 0.0563(6) Uani 1 1 d . . . . .
C8 C 0.7113(3) 0.5482(2) 0.23932(16) 0.0734(9) Uani 1 1 d . . . . .
H8 H 0.655070 0.545773 0.248085 0.088 Uiso 1 1 calc R U . . .
C9 C 0.7474(3) 0.6174(2) 0.23129(16) 0.0738(9) Uani 1 1 d . . . . .
H9 H 0.714057 0.660662 0.234697 0.089 Uiso 1 1 calc R U . . .
C10 C 0.8721(3) 0.5616(2) 0.21406(17) 0.0764(10) Uani 1 1 d . . . . .
H10 H 0.928530 0.565318 0.205579 0.092 Uiso 1 1 calc R U . . .
C11 C 0.8398(3) 0.49093(19) 0.22082(18) 0.0801(10) Uani 1 1 d . . . . .
H11 H 0.873246 0.448329 0.216185 0.096 Uiso 1 1 calc R U . . .
C12 C 0.71086(19) 0.38497(16) 0.28786(11) 0.0550(6) Uani 1 1 d . . . . .
C13 C 0.7360(2) 0.43275(16) 0.33327(11) 0.0540(6) Uani 1 1 d . . . . .
C14 C 0.8176(2) 0.47529(18) 0.34715(12) 0.0635(7) Uani 1 1 d . . . . .
H14 H 0.859476 0.474525 0.327461 0.076 Uiso 1 1 calc R U . . .
C15 C 0.8367(2) 0.5188(2) 0.39017(14) 0.0713(8) Uani 1 1 d . . . . .
H15 H 0.890400 0.548332 0.398715 0.086 Uiso 1 1 calc R U . . .
C16 C 0.7772(2) 0.51853(19) 0.42002(13) 0.0687(8) Uani 1 1 d . . . . .
H16 H 0.790590 0.547817 0.448911 0.082 Uiso 1 1 calc R U . . .
C17 C 0.6965(2) 0.47485(17) 0.40766(11) 0.0599(7) Uani 1 1 d . . . . .
H17 H 0.657113 0.473992 0.428732 0.072 Uiso 1 1 calc R U . . .
C18 C 0.67452(19) 0.43244(15) 0.36394(10) 0.0522(6) Uani 1 1 d . . . . .
C19 C 0.5899(2) 0.38323(15) 0.34920(10) 0.0511(6) Uani 1 1 d . . . . .
C20 C 0.6085(2) 0.31042(16) 0.32715(11) 0.0557(6) Uani 1 1 d . . . . .
C21 C 0.5725(3) 0.24138(18) 0.33784(14) 0.0688(8) Uani 1 1 d . . . . .
H21 H 0.532228 0.240232 0.358445 0.083 Uiso 1 1 calc R U . . .
C22 C 0.5959(3) 0.1748(2) 0.31824(18) 0.0867(11) Uani 1 1 d . . . . .
H22 H 0.570654 0.129246 0.325101 0.104 Uiso 1 1 calc R U . . .
C23 C 0.6573(4) 0.1762(2) 0.28825(18) 0.0913(12) Uani 1 1 d . . . . .
H23 H 0.673676 0.131277 0.275281 0.110 Uiso 1 1 calc R U . . .
C24 C 0.6942(3) 0.2435(2) 0.27758(15) 0.0750(9) Uani 1 1 d . . . . .
H24 H 0.735927 0.243735 0.257779 0.090 Uiso 1 1 calc R U . . .
C25 C 0.6698(2) 0.31094(17) 0.29601(11) 0.0589(6) Uani 1 1 d . . . . .
C26 C 0.5056(2) 0.40396(15) 0.35468(10) 0.0523(6) Uani 1 1 d . . . . .
C27 C 0.48690(18) 0.47937(15) 0.37451(10) 0.0509(5) Uani 1 1 d . . . . .
C28 C 0.4961(2) 0.54586(17) 0.34944(11) 0.0597(7) Uani 1 1 d . . . . .
H28 H 0.512494 0.544121 0.319329 0.072 Uiso 1 1 calc R U . . .
C29 C 0.4807(2) 0.61427(17) 0.36960(11) 0.0603(7) Uani 1 1 d . . . . .
H29 H 0.487616 0.658196 0.352479 0.072 Uiso 1 1 calc R U . . .
C30 C 0.4437(2) 0.55627(16) 0.43551(11) 0.0554(6) Uani 1 1 d . . . . .
H30 H 0.424608 0.559643 0.464799 0.066 Uiso 1 1 calc R U . . .
C31 C 0.4574(2) 0.48558(16) 0.41796(10) 0.0541(6) Uani 1 1 d . . . . .
H31 H 0.447140 0.442472 0.434958 0.065 Uiso 1 1 calc R U . . .
C32 C 0.4185(2) 0.35756(16) 0.33796(11) 0.0547(6) Uani 1 1 d . . . . .
C33 C 0.3826(2) 0.3177(2) 0.37175(12) 0.0672(8) Uani 1 1 d . . . . .
H33 H 0.415961 0.314795 0.405210 0.081 Uiso 1 1 calc R U . . .
C34 C 0.2971(3) 0.28233(19) 0.35538(13) 0.0677(8) Uani 1 1 d . . . . .
H34 H 0.273658 0.256283 0.378545 0.081 Uiso 1 1 calc R U . . .
C35 C 0.2826(3) 0.3207(2) 0.27518(13) 0.0732(9) Uani 1 1 d . . . . .
H35 H 0.248954 0.321344 0.241716 0.088 Uiso 1 1 calc R U . . .
C36 C 0.3670(2) 0.3577(2) 0.28876(12) 0.0677(8) Uani 1 1 d . . . . .
H36 H 0.389271 0.382711 0.264751 0.081 Uiso 1 1 calc R U . . .
C51 C 0.6752(2) 0.22282(19) -0.00865(12) 0.0618(7) Uani 1 1 d D U . . .
C52 C 0.76317(19) 0.18966(18) -0.01719(11) 0.0573(6) Uani 1 1 d . . . . .
C53 C 0.8135(2) 0.1347(2) 0.01423(12) 0.0653(7) Uani 1 1 d . . . . .
H53 H 0.793784 0.118633 0.041709 0.078 Uiso 1 1 calc R U . . .
C54 C 0.8929(2) 0.1034(2) 0.00509(14) 0.0712(8) Uani 1 1 d . . . . .
H54 H 0.927078 0.066760 0.026337 0.085 Uiso 1 1 calc R U . . .
C55 C 0.9203(2) 0.1274(2) -0.03587(14) 0.0685(8) Uani 1 1 d . . . . .
C56 C 0.8725(2) 0.1815(2) -0.06710(14) 0.0710(8) Uani 1 1 d . . . . .
H56 H 0.892663 0.196987 -0.094557 0.085 Uiso 1 1 calc R U . . .
C57 C 0.7935(2) 0.2136(2) -0.05783(13) 0.0646(7) Uani 1 1 d . . . . .
H57 H 0.760834 0.251074 -0.078871 0.078 Uiso 1 1 calc R U . . .
C58 C 1.08153(19) 0.12074(17) -0.03371(12) 0.0585(6) Uani 1 1 d . . . . .
C59 C 1.1463(2) 0.0906(2) -0.05586(12) 0.0625(7) Uani 1 1 d . . . . .
H59 H 1.128298 0.054083 -0.080715 0.075 Uiso 1 1 calc R U . . .
C60 C 1.2379(2) 0.11463(19) -0.04103(11) 0.0607(7) Uani 1 1 d . . . . .
H60 H 1.281419 0.094658 -0.056305 0.073 Uiso 1 1 calc R U . . .
C61 C 1.26598(18) 0.16839(16) -0.00353(10) 0.0526(6) Uani 1 1 d . . . . .
C62 C 1.1993(2) 0.19919(17) 0.01782(12) 0.0601(7) Uani 1 1 d . . . . .
H62 H 1.216954 0.235918 0.042532 0.072 Uiso 1 1 calc R U . . .
C63 C 1.1071(2) 0.17582(18) 0.00274(13) 0.0635(7) Uani 1 1 d . . . . .
H63 H 1.062804 0.196942 0.016978 0.076 Uiso 1 1 calc R U . . .
C73 C 1.36560(19) 0.19019(17) 0.01454(10) 0.0543(6) Uani 1 1 d . . . . .
N1 N 0.59921(17) 0.28428(14) 0.10841(10) 0.0588(6) Uani 1 1 d . . . . .
N2 N 0.82754(19) 0.62529(15) 0.21891(10) 0.0610(6) Uani 1 1 d . . . . .
N3 N 0.24665(19) 0.28380(14) 0.30786(10) 0.0623(6) Uani 1 1 d . . . . .
N4 N 0.45645(16) 0.62078(13) 0.41240(9) 0.0530(5) Uani 1 1 d . . . . .
Ni1 Ni 0.53139(3) 0.22252(3) 0.04691(2) 0.05186(16) Uani 1 1 d . . . . .
Ni2 Ni 0.11797(4) 0.23056(3) 0.29084(3) 0.0693(2) Uani 1 1 d D U . . .
C37 C 0.031(2) 0.1892(14) 0.3489(10) 0.074(2) Uani 0.49(10) 1 d D U P A 1
C38 C -0.0047(7) 0.1602(10) 0.3910(4) 0.072(2) Uani 0.513(7) 1 d D U P A 1
C39 C 0.0511(7) 0.1651(6) 0.4388(4) 0.071(2) Uani 0.513(7) 1 d D U P A 1
H39 H 0.111505 0.183990 0.444323 0.085 Uiso 0.513(7) 1 calc R U P A 1
C40 C 0.0192(7) 0.1423(6) 0.4789(4) 0.074(2) Uani 0.513(7) 1 d D U P A 1
H40 H 0.058577 0.144112 0.511170 0.089 Uiso 0.513(7) 1 calc R U P A 1
C41 C -0.0721(8) 0.1168(9) 0.4709(4) 0.076(2) Uani 0.513(7) 1 d D U P A 1
C42 C -0.1256(9) 0.1019(10) 0.4218(4) 0.076(2) Uani 0.513(7) 1 d D U P A 1
H42 H -0.182046 0.076025 0.416181 0.091 Uiso 0.513(7) 1 calc R U P A 1
C43 C -0.0936(8) 0.1259(11) 0.3824(4) 0.073(2) Uani 0.513(7) 1 d D U P A 1
H43 H -0.130552 0.119728 0.349862 0.087 Uiso 0.513(7) 1 calc R U P A 1
C44 C -0.0693(13) 0.1201(6) 0.5575(3) 0.0675(19) Uani 0.513(7) 1 d D U P A 1
C45 C -0.0551(9) 0.1949(5) 0.5674(3) 0.0612(19) Uani 0.513(7) 1 d D U P A 1
H45 H -0.069336 0.229698 0.541280 0.073 Uiso 0.513(7) 1 calc R U P A 1
C46 C -0.0202(10) 0.2195(5) 0.6154(3) 0.0598(19) Uani 0.513(7) 1 d D U P A 1
H46 H -0.010606 0.270996 0.621416 0.072 Uiso 0.513(7) 1 calc R U P A 1
C47 C 0.0014(12) 0.1693(5) 0.6556(3) 0.0603(17) Uani 0.513(7) 1 d D U P A 1
C48 C -0.0125(11) 0.0933(6) 0.6448(4) 0.070(2) Uani 0.513(7) 1 d D U P A 1
H48 H 0.002495 0.058182 0.670631 0.084 Uiso 0.513(7) 1 calc R U P A 1
C49 C -0.0485(10) 0.0681(6) 0.5958(4) 0.073(2) Uani 0.513(7) 1 d D U P A 1
H49 H -0.058292 0.016818 0.589042 0.088 Uiso 0.513(7) 1 calc R U P A 1
C50 C 0.0434(6) 0.2022(5) 0.7059(3) 0.0640(16) Uani 0.513(7) 1 d D U P A 1
O2 O 0.1089(5) 0.2235(4) 0.3607(2) 0.0796(15) Uani 0.513(7) 1 d D U P A 1
O3 O -0.0081(6) 0.1756(8) 0.3034(3) 0.071(2) Uani 0.513(7) 1 d D U P A 1
O4 O 0.0852(4) 0.2647(3) 0.70882(19) 0.0652(12) Uani 0.513(7) 1 d D U P A 1
O5 O 0.0386(4) 0.1688(3) 0.74474(19) 0.0769(15) Uani 0.513(7) 1 d D U P A 1
O6 O -0.1131(6) 0.0973(5) 0.5089(3) 0.0796(19) Uani 0.513(7) 1 d D U P A 1
O1 O 0.0692(5) 0.3329(3) 0.3255(2) 0.0970(18) Uani 0.5 1 d . . P A 2
H1A H 0.115569 0.353360 0.346156 0.145 Uiso 0.5 1 d R U P A 2
H1B H 0.050059 0.366350 0.303136 0.145 Uiso 0.5 1 d R U P A 2
O7 O 0.99436(16) 0.09022(16) -0.04886(12) 0.0836(8) Uani 1 1 d . . . . .
O8 O 1.42395(14) 0.16637(13) -0.00754(7) 0.0588(5) Uani 1 1 d . . . . .
O9 O 1.39233(14) 0.23169(12) 0.05317(8) 0.0616(5) Uani 1 1 d . . . . .
O10 O 0.64648(14) 0.19502(12) 0.02587(8) 0.0607(5) Uani 1 1 d . . . . .
O11 O 0.6532(19) 0.2880(10) -0.0285(11) 0.079(4) Uani 0.39(5) 1 d D U P B 1
O12 O 0.5082(2) 0.31914(15) 0.00355(12) 0.0878(8) Uani 1 1 d . . . . .
H12A H 0.545185 0.319766 -0.015179 0.132 Uiso 1 1 d R U . . .
H12B H 0.453975 0.316756 -0.016629 0.132 Uiso 1 1 d R U . . .
C37A C 0.0477(19) 0.1775(17) 0.3559(8) 0.077(2) Uani 0.51(10) 1 d D U P A 2
C38A C 0.0092(7) 0.1500(11) 0.3974(4) 0.074(2) Uani 0.487(7) 1 d D U P A 2
C39A C 0.0661(7) 0.1427(6) 0.4446(4) 0.075(2) Uani 0.487(7) 1 d D U P A 2
H39A H 0.129327 0.153948 0.450586 0.090 Uiso 0.487(7) 1 calc R U P A 2
C40A C 0.0320(8) 0.1193(7) 0.4833(4) 0.078(2) Uani 0.487(7) 1 d D U P A 2
H40A H 0.071460 0.115050 0.515417 0.093 Uiso 0.487(7) 1 calc R U P A 2
C41A C -0.0622(8) 0.1019(9) 0.4741(4) 0.075(2) Uani 0.487(7) 1 d D U P A 2
C42A C -0.1242(9) 0.1151(10) 0.4270(4) 0.072(2) Uani 0.487(7) 1 d D U P A 2
H42A H -0.188316 0.109522 0.422098 0.087 Uiso 0.487(7) 1 calc R U P A 2
C43A C -0.0882(9) 0.1364(11) 0.3883(4) 0.072(2) Uani 0.487(7) 1 d D U P A 2
H43A H -0.127397 0.141923 0.356248 0.087 Uiso 0.487(7) 1 calc R U P A 2
C44A C -0.0658(14) 0.1037(6) 0.5595(3) 0.0674(19) Uani 0.487(7) 1 d D U P A 2
C45A C -0.0667(11) 0.1784(6) 0.5703(4) 0.069(2) Uani 0.487(7) 1 d D U P A 2
H45A H -0.091279 0.212903 0.544917 0.083 Uiso 0.487(7) 1 calc R U P A 2
C46A C -0.0310(11) 0.2035(6) 0.6191(3) 0.064(2) Uani 0.487(7) 1 d D U P A 2
H46A H -0.028791 0.254856 0.626395 0.077 Uiso 0.487(7) 1 calc R U P A 2
C47A C 0.0013(13) 0.1505(6) 0.6568(3) 0.0591(18) Uani 0.487(7) 1 d D U P A 2
C48A C -0.0032(12) 0.0745(6) 0.6449(4) 0.070(2) Uani 0.487(7) 1 d D U P A 2
H48A H 0.014920 0.038821 0.670231 0.084 Uiso 0.487(7) 1 calc R U P A 2
C49A C -0.0340(11) 0.0513(6) 0.5965(4) 0.070(2) Uani 0.487(7) 1 d D U P A 2
H49A H -0.033302 0.000250 0.588554 0.084 Uiso 0.487(7) 1 calc R U P A 2
C50A C 0.0364(7) 0.1695(6) 0.7107(3) 0.0695(16) Uani 0.487(7) 1 d D U P A 2
O2A O 0.1332(5) 0.1935(4) 0.3648(2) 0.0807(17) Uani 0.487(7) 1 d D U P A 2
O3A O -0.0054(7) 0.1870(9) 0.3125(4) 0.078(2) Uani 0.487(7) 1 d D U P A 2
O4A O 0.0677(4) 0.2326(4) 0.7253(2) 0.0662(13) Uani 0.487(7) 1 d D U P A 2
O5A O 0.0342(8) 0.1154(6) 0.7398(3) 0.137(3) Uani 0.487(7) 1 d D U P A 2
O6A O -0.0971(7) 0.0727(5) 0.5119(3) 0.0784(19) Uani 0.487(7) 1 d D U P A 2
C64 C 0.2797(15) 0.4231(14) 0.1584(9) 0.237(6) Uani 0.386(3) 1 d D U P C 1
H64 H 0.283534 0.374581 0.175903 0.285 Uiso 0.386(3) 1 calc R U P C 1
C65 C 0.2197(19) 0.4111(19) 0.1051(9) 0.234(7) Uani 0.386(3) 1 d D U P C 1
H65A H 0.193632 0.361041 0.102106 0.351 Uiso 0.386(3) 1 d R U P C 1
H65B H 0.170082 0.447601 0.097526 0.351 Uiso 0.386(3) 1 d R U P C 1
H65C H 0.257702 0.416821 0.082236 0.351 Uiso 0.386(3) 1 d R U P C 1
C66 C 0.3783(13) 0.449(2) 0.1624(12) 0.238(7) Uani 0.386(3) 1 d D U P C 1
H66A H 0.391604 0.492976 0.183371 0.357 Uiso 0.386(3) 1 d R U P C 1
H66B H 0.422484 0.409826 0.176321 0.357 Uiso 0.386(3) 1 d R U P C 1
H66C H 0.383054 0.461416 0.129501 0.357 Uiso 0.386(3) 1 d R U P C 1
O13 O 0.2376(15) 0.4762(13) 0.1846(8) 0.253(8) Uani 0.386(3) 1 d D U P C 1
H13 H 0.219532 0.513411 0.167066 0.380 Uiso 0.386(3) 1 d R U P C 1
C67 C 0.8409(12) 0.0842(9) 0.1923(6) 0.183(4) Uani 0.491(8) 1 d D U P D 1
H67 H 0.796426 0.108553 0.164089 0.219 Uiso 0.491(8) 1 calc R U P D 1
C68 C 0.8039(15) 0.0031(10) 0.1938(9) 0.201(6) Uani 0.491(8) 1 d D U P D 1
H68A H 0.761618 -0.008936 0.162078 0.302 Uiso 0.491(8) 1 calc R U P D 1
H68B H 0.771759 -0.000513 0.219551 0.302 Uiso 0.491(8) 1 calc R U P D 1
H68C H 0.855383 -0.031721 0.200763 0.302 Uiso 0.491(8) 1 calc R U P D 1
C69 C 0.9316(10) 0.0783(10) 0.1768(6) 0.154(5) Uani 0.491(8) 1 d D U P D 1
H69A H 0.979829 0.105942 0.199982 0.231 Uiso 0.491(8) 1 calc R U P D 1
H69B H 0.922643 0.099066 0.143850 0.231 Uiso 0.491(8) 1 calc R U P D 1
H69C H 0.949542 0.026149 0.176659 0.231 Uiso 0.491(8) 1 calc R U P D 1
O14 O 0.8373(10) 0.1259(9) 0.2335(6) 0.188(4) Uani 0.491(8) 1 d D U P D 1
H14A H 0.891707 0.132307 0.249609 0.282 Uiso 0.491(8) 1 d R U P D 1
C70 C 0.3505(12) 0.4560(9) -0.0565(6) 0.216(5) Uani 0.580(8) 1 d D U P E 1
H70 H 0.302325 0.495271 -0.065501 0.260 Uiso 0.580(8) 1 calc R U P E 1
C71 C 0.4196(11) 0.4609(9) -0.0035(5) 0.173(5) Uani 0.580(8) 1 d D U P E 1
H71A H 0.426599 0.411702 0.011766 0.260 Uiso 0.580(8) 1 calc R U P E 1
H71B H 0.395542 0.495423 0.016764 0.260 Uiso 0.580(8) 1 calc R U P E 1
H71C H 0.479244 0.478428 -0.006218 0.260 Uiso 0.580(8) 1 calc R U P E 1
C72 C 0.4106(17) 0.4413(14) -0.0939(6) 0.236(7) Uani 0.580(8) 1 d D U P E 1
H72A H 0.443611 0.394367 -0.085715 0.353 Uiso 0.580(8) 1 calc R U P E 1
H72B H 0.454663 0.481764 -0.091677 0.353 Uiso 0.580(8) 1 calc R U P E 1
H72C H 0.370579 0.438750 -0.127295 0.353 Uiso 0.580(8) 1 calc R U P E 1
O15 O 0.3188(10) 0.3787(8) -0.0560(6) 0.239(6) Uani 0.580(8) 1 d D U P E 1
H15A H 0.269791 0.369118 -0.076977 0.359 Uiso 0.580(8) 1 d R U P E 1
C64A C 0.2688(13) 0.2535(12) 0.1564(9) 0.277(7) Uani 0.555(3) 1 d D U P F 2
H64A H 0.285417 0.271820 0.190994 0.332 Uiso 0.555(3) 1 calc R U P F 2
C65A C 0.2551(18) 0.3226(12) 0.1227(11) 0.266(6) Uani 0.555(3) 1 d D U P F 2
H65D H 0.201653 0.315133 0.094786 0.399 Uiso 0.555(3) 1 d R U P F 2
H65E H 0.245203 0.366183 0.141356 0.399 Uiso 0.555(3) 1 d R U P F 2
H65F H 0.309603 0.330313 0.110876 0.399 Uiso 0.555(3) 1 d R U P F 2
C66A C 0.1904(11) 0.1995(8) 0.1514(6) 0.169(5) Uani 0.555(3) 1 d D U P F 2
H66D H 0.142147 0.222478 0.163544 0.254 Uiso 0.555(3) 1 calc R U P F 2
H66E H 0.212592 0.154751 0.170446 0.254 Uiso 0.555(3) 1 calc R U P F 2
H66F H 0.165832 0.186195 0.116786 0.254 Uiso 0.555(3) 1 calc R U P F 2
O13A O 0.3462(11) 0.2108(11) 0.1502(7) 0.282(7) Uani 0.555(3) 1 d D U P F 2
H13A H 0.347074 0.217112 0.120971 0.423 Uiso 0.555(3) 1 d R U P F 2
C67A C 0.8611(12) 0.0626(9) 0.2065(5) 0.163(4) Uani 0.509(8) 1 d D U P D 2
H67A H 0.916239 0.035309 0.202603 0.196 Uiso 0.509(8) 1 calc R U P D 2
C68A C 0.8629(15) 0.1458(10) 0.1878(8) 0.200(5) Uani 0.509(8) 1 d D U P D 2
H68D H 0.870156 0.145642 0.154428 0.300 Uiso 0.509(8) 1 calc R U P D 2
H68E H 0.914310 0.172321 0.209552 0.300 Uiso 0.509(8) 1 calc R U P D 2
H68F H 0.805390 0.170476 0.188017 0.300 Uiso 0.509(8) 1 calc R U P D 2
C69A C 0.7731(12) 0.0322(12) 0.1691(7) 0.180(6) Uani 0.509(8) 1 d D U P D 2
H69D H 0.719520 0.042193 0.181314 0.270 Uiso 0.509(8) 1 calc R U P D 2
H69E H 0.779250 -0.021307 0.165153 0.270 Uiso 0.509(8) 1 calc R U P D 2
H69F H 0.765552 0.056759 0.137379 0.270 Uiso 0.509(8) 1 calc R U P D 2
O14A O 0.8628(9) 0.0663(8) 0.2558(4) 0.164(4) Uani 0.509(8) 1 d D U P D 2
H14B H 0.889507 0.104966 0.268326 0.247 Uiso 0.509(8) 1 d R U P D 2
C70A C 0.3314(16) 0.5190(14) -0.0684(8) 0.220(6) Uani 0.420(8) 1 d D U P E 2
H70A H 0.290598 0.559806 -0.085521 0.264 Uiso 0.420(8) 1 calc R U P E 2
C71A C 0.4368(15) 0.5370(13) -0.0459(10) 0.198(7) Uani 0.420(8) 1 d D U P E 2
H71D H 0.473682 0.494992 -0.051569 0.298 Uiso 0.420(8) 1 calc R U P E 2
H71E H 0.448546 0.545767 -0.010640 0.298 Uiso 0.420(8) 1 calc R U P E 2
H71F H 0.453102 0.581312 -0.061733 0.298 Uiso 0.420(8) 1 calc R U P E 2
C72A C 0.328(2) 0.4419(17) -0.0962(10) 0.235(7) Uani 0.420(8) 1 d D U P E 2
H72D H 0.282182 0.444217 -0.127862 0.353 Uiso 0.420(8) 1 d R U P E 2
H72E H 0.311802 0.402797 -0.076082 0.353 Uiso 0.420(8) 1 d R U P E 2
H72F H 0.388302 0.431097 -0.101472 0.353 Uiso 0.420(8) 1 d R U P E 2
O15A O 0.3110(15) 0.4855(14) -0.0254(9) 0.250(6) Uani 0.420(8) 1 d D U P E 2
H15B H 0.354707 0.458447 -0.010972 0.375 Uiso 0.420(8) 1 calc R U P E 2
O11A O 0.6273(13) 0.2667(15) -0.0410(5) 0.090(4) Uani 0.61(5) 1 d D U P B 2
C64B C 0.3005(15) 0.4115(11) 0.1297(7) 0.242(5) Uani 0.560(3) 1 d D U P G 3
H64B H 0.238009 0.420006 0.134259 0.290 Uiso 0.560(3) 1 calc R U P G 3
C65B C 0.3556(19) 0.4851(11) 0.1410(9) 0.258(8) Uani 0.560(3) 1 d D U P G 3
H65G H 0.399973 0.482217 0.173228 0.387 Uiso 0.560(3) 1 d R U P G 3
H65H H 0.314263 0.527077 0.140518 0.387 Uiso 0.560(3) 1 d R U P G 3
H65I H 0.388073 0.492007 0.115688 0.387 Uiso 0.560(3) 1 d R U P G 3
C66B C 0.2901(18) 0.3842(14) 0.0776(7) 0.265(8) Uani 0.560(3) 1 d D U P G 3
H66G H 0.226088 0.370914 0.062632 0.398 Uiso 0.560(3) 1 d R U P G 3
H66H H 0.308618 0.423574 0.058372 0.398 Uiso 0.560(3) 1 d R U P G 3
H66I H 0.329068 0.340654 0.078222 0.398 Uiso 0.560(3) 1 d R U P G 3
O13B O 0.3469(9) 0.3557(8) 0.1653(5) 0.203(4) Uani 0.560(3) 1 d D U P G 3
H13B H 0.346232 0.314524 0.151531 0.304 Uiso 0.560(3) 1 d R U P G 3

loop_
_atom_site_aniso_label
_atom_site_aniso_U_11
_atom_site_aniso_U_22
_atom_site_aniso_U_33
_atom_site_aniso_U_23
_atom_site_aniso_U_13
_atom_site_aniso_U_12
C1 0.0520(16) 0.089(2) 0.099(3) -0.041(2) 0.0218(16) -0.0035(15)
C2 0.0582(17) 0.086(2) 0.088(2) -0.0332(19) 0.0294(16) -0.0027(15)
C3 0.0606(15) 0.0566(15) 0.0586(15) -0.0061(12) 0.0242(12) -0.0064(12)
C4 0.0530(15) 0.095(2) 0.0739(19) -0.0226(18) 0.0211(14) -0.0041(15)
C5 0.0537(15) 0.091(2) 0.0703(18) -0.0234(17) 0.0261(14) -0.0024(15)
C6 0.0547(14) 0.0557(15) 0.0659(16) -0.0060(12) 0.0250(12) -0.0037(11)
C7 0.0590(15) 0.0562(15) 0.0568(14) -0.0018(12) 0.0206(12) -0.0023(12)
C8 0.0666(18) 0.0672(19) 0.098(2) 0.0034(17) 0.0427(18) 0.0050(14)
C9 0.0713(19) 0.0617(18) 0.100(2) 0.0067(17) 0.0435(19) 0.0125(14)
C10 0.073(2) 0.0595(17) 0.113(3) 0.0041(18) 0.052(2) 0.0060(14)
C11 0.082(2) 0.0556(17) 0.122(3) 0.0021(18) 0.061(2) 0.0035(15)
C12 0.0537(14) 0.0541(14) 0.0602(15) -0.0057(12) 0.0203(12) -0.0019(11)
C13 0.0541(14) 0.0517(14) 0.0554(14) -0.0004(11) 0.0128(11) -0.0010(11)
C14 0.0554(15) 0.0663(17) 0.0679(17) 0.0017(14) 0.0151(13) -0.0055(13)
C15 0.0598(17) 0.0685(18) 0.076(2) -0.0049(16) 0.0018(15) -0.0127(14)
C16 0.0669(18) 0.0657(18) 0.0645(17) -0.0150(14) 0.0016(14) -0.0023(14)
C17 0.0584(15) 0.0616(16) 0.0580(15) -0.0085(12) 0.0126(12) 0.0023(12)
C18 0.0536(13) 0.0487(13) 0.0533(13) -0.0021(11) 0.0121(11) -0.0016(10)
C19 0.0593(14) 0.0487(13) 0.0475(12) -0.0021(10) 0.0182(11) -0.0050(11)
C20 0.0624(15) 0.0488(14) 0.0571(14) -0.0034(11) 0.0181(12) -0.0032(11)
C21 0.079(2) 0.0539(16) 0.082(2) -0.0016(15) 0.0370(17) -0.0069(14)
C22 0.113(3) 0.0473(17) 0.110(3) -0.0006(17) 0.046(3) -0.0044(17)
C23 0.127(4) 0.0501(17) 0.111(3) -0.0107(18) 0.058(3) 0.0036(19)
C24 0.092(2) 0.0582(17) 0.086(2) -0.0058(16) 0.044(2) 0.0054(16)
C25 0.0666(16) 0.0533(15) 0.0602(15) -0.0039(12) 0.0230(13) -0.0011(12)
C26 0.0599(14) 0.0518(14) 0.0489(13) -0.0026(10) 0.0208(11) -0.0079(11)
C27 0.0508(13) 0.0510(13) 0.0529(13) -0.0025(11) 0.0171(11) -0.0044(10)
C28 0.0710(17) 0.0612(16) 0.0531(14) 0.0020(12) 0.0276(13) -0.0002(13)
C29 0.0718(17) 0.0560(15) 0.0578(15) 0.0078(12) 0.0255(13) 0.0025(13)
C30 0.0573(14) 0.0566(15) 0.0573(14) -0.0002(12) 0.0242(12) -0.0027(11)
C31 0.0599(15) 0.0520(14) 0.0554(14) 0.0023(11) 0.0240(12) -0.0042(11)
C32 0.0582(14) 0.0519(14) 0.0581(14) -0.0078(11) 0.0228(12) -0.0074(11)
C33 0.0768(19) 0.0741(19) 0.0541(15) -0.0035(13) 0.0230(14) -0.0211(15)
C34 0.0741(19) 0.0713(19) 0.0629(17) -0.0061(14) 0.0273(15) -0.0216(15)
C35 0.076(2) 0.077(2) 0.0631(17) 0.0022(15) 0.0119(15) -0.0195(16)
C36 0.0736(19) 0.0711(19) 0.0591(16) 0.0040(14) 0.0185(14) -0.0195(15)
C51 0.0546(15) 0.0753(19) 0.0578(15) 0.0010(13) 0.0190(13) 0.0040(13)
C52 0.0488(13) 0.0659(16) 0.0594(15) -0.0051(13) 0.0182(12) -0.0059(12)
C53 0.0573(16) 0.0750(19) 0.0648(17) 0.0005(14) 0.0184(13) -0.0016(14)
C54 0.0539(16) 0.074(2) 0.082(2) -0.0022(16) 0.0125(15) 0.0043(14)
C55 0.0437(13) 0.0723(19) 0.091(2) -0.0182(17) 0.0214(14) -0.0068(13)
C56 0.0571(16) 0.083(2) 0.081(2) -0.0081(17) 0.0343(15) -0.0110(15)
C57 0.0553(15) 0.0738(18) 0.0704(18) -0.0003(14) 0.0265(14) -0.0031(13)
C58 0.0446(13) 0.0607(16) 0.0714(17) 0.0012(13) 0.0175(12) 0.0000(11)
C59 0.0538(14) 0.0773(19) 0.0586(15) -0.0115(14) 0.0189(12) -0.0041(13)
C60 0.0527(14) 0.0768(19) 0.0583(15) -0.0058(13) 0.0246(12) -0.0042(13)
C61 0.0472(13) 0.0572(14) 0.0539(13) 0.0026(11) 0.0143(11) 0.0028(10)
C62 0.0494(14) 0.0581(15) 0.0737(18) -0.0056(13) 0.0178(13) 0.0036(12)
C63 0.0471(14) 0.0617(16) 0.086(2) -0.0065(15) 0.0244(14) 0.0071(12)
C73 0.0503(13) 0.0597(15) 0.0552(14) 0.0000(12) 0.0180(11) 0.0008(11)
N1 0.0558(13) 0.0556(13) 0.0695(14) -0.0099(11) 0.0245(11) -0.0060(10)
N2 0.0647(14) 0.0566(13) 0.0669(14) 0.0045(11) 0.0268(12) 0.0045(11)
N3 0.0642(14) 0.0567(13) 0.0680(15) -0.0067(11) 0.0210(12) -0.0111(11)
N4 0.0545(12) 0.0531(12) 0.0541(12) 0.0035(9) 0.0192(10) 0.0022(9)
Ni1 0.0482(3) 0.0523(3) 0.0587(3) -0.00358(19) 0.0206(2) -0.00191(17)
Ni2 0.0591(3) 0.0538(3) 0.0948(4) 0.0030(3) 0.0200(3) -0.0054(2)
C37 0.061(3) 0.073(4) 0.100(4) -0.039(3) 0.043(3) -0.014(3)
C38 0.061(3) 0.074(4) 0.085(3) -0.036(3) 0.029(3) -0.013(3)
C39 0.054(3) 0.076(5) 0.089(4) -0.038(3) 0.027(3) -0.010(3)
C40 0.065(3) 0.076(5) 0.083(3) -0.031(3) 0.022(3) -0.009(3)
C41 0.076(3) 0.076(5) 0.081(3) -0.029(3) 0.031(3) -0.021(3)
C42 0.071(3) 0.080(5) 0.080(4) -0.034(3) 0.027(3) -0.027(3)
C43 0.064(3) 0.079(5) 0.079(4) -0.034(3) 0.027(3) -0.023(3)
C44 0.075(3) 0.055(4) 0.075(3) -0.008(3) 0.025(3) -0.017(4)
C45 0.071(4) 0.043(3) 0.069(3) 0.006(3) 0.016(3) -0.018(3)
C46 0.070(4) 0.040(4) 0.070(3) 0.000(3) 0.020(3) -0.011(3)
C47 0.065(3) 0.051(4) 0.069(3) -0.001(3) 0.024(2) 0.000(4)
C48 0.085(4) 0.044(4) 0.086(3) 0.016(3) 0.031(3) 0.006(4)
C49 0.084(4) 0.038(4) 0.102(4) -0.010(3) 0.031(3) 0.000(3)
C50 0.077(3) 0.054(4) 0.065(3) 0.005(3) 0.026(3) 0.002(3)
O2 0.068(3) 0.087(4) 0.101(3) -0.054(3) 0.052(2) -0.019(2)
O3 0.070(3) 0.062(4) 0.088(3) -0.021(3) 0.030(3) -0.002(2)
O4 0.076(3) 0.065(3) 0.053(2) 0.001(2) 0.0142(19) -0.003(2)
O5 0.099(3) 0.065(3) 0.072(3) 0.003(2) 0.032(2) -0.007(2)
O6 0.085(3) 0.077(4) 0.079(3) -0.023(3) 0.027(2) -0.028(3)
O1 0.129(5) 0.074(3) 0.086(4) -0.019(3) 0.026(3) 0.005(3)
O7 0.0487(11) 0.0839(16) 0.123(2) -0.0354(15) 0.0308(12) -0.0091(10)
O8 0.0484(9) 0.0757(13) 0.0550(10) -0.0047(9) 0.0182(8) 0.0005(8)
O9 0.0512(10) 0.0684(12) 0.0677(12) -0.0147(10) 0.0200(9) -0.0021(8)
O10 0.0567(11) 0.0651(12) 0.0680(12) 0.0009(9) 0.0303(9) -0.0006(9)
O11 0.075(7) 0.081(6) 0.094(8) 0.024(5) 0.041(6) 0.013(5)
O12 0.0846(16) 0.0786(16) 0.114(2) 0.0267(15) 0.0495(16) 0.0170(13)
C37A 0.067(3) 0.074(4) 0.101(3) -0.039(3) 0.044(3) -0.015(3)
C38A 0.064(3) 0.076(4) 0.091(4) -0.037(3) 0.037(3) -0.018(3)
C39A 0.060(4) 0.077(5) 0.094(4) -0.044(3) 0.028(3) -0.009(3)
C40A 0.071(4) 0.076(5) 0.086(4) -0.037(3) 0.022(3) -0.011(4)
C41A 0.076(3) 0.076(5) 0.081(3) -0.030(3) 0.031(3) -0.018(3)
C42A 0.068(3) 0.075(5) 0.080(4) -0.035(3) 0.031(3) -0.028(3)
C43A 0.067(3) 0.073(5) 0.081(4) -0.036(3) 0.026(3) -0.022(3)
C44A 0.075(3) 0.054(4) 0.077(3) -0.018(3) 0.028(3) -0.015(4)
C45A 0.077(4) 0.055(5) 0.071(3) 0.008(3) 0.014(3) -0.014(4)
C46A 0.074(4) 0.041(4) 0.076(3) -0.002(3) 0.020(3) -0.011(3)
C47A 0.066(3) 0.048(4) 0.067(3) 0.002(3) 0.023(2) -0.004(4)
C48A 0.082(4) 0.038(4) 0.093(3) 0.010(3) 0.027(3) 0.006(4)
C49A 0.083(4) 0.038(4) 0.096(3) -0.005(3) 0.033(3) 0.000(3)
C50A 0.082(3) 0.064(3) 0.063(3) 0.005(3) 0.020(3) -0.015(3)
O2A 0.062(3) 0.092(4) 0.104(3) -0.056(3) 0.048(3) -0.017(3)
O3A 0.073(3) 0.066(4) 0.104(4) -0.028(4) 0.041(3) -0.011(3)
O4A 0.073(3) 0.059(3) 0.066(3) 0.004(2) 0.018(2) 0.001(2)
O5A 0.202(7) 0.112(6) 0.084(4) 0.008(4) 0.014(5) -0.059(5)
O6A 0.089(4) 0.069(4) 0.082(3) -0.027(3) 0.030(3) -0.022(3)
C64 0.230(8) 0.236(8) 0.236(8) 0.016(7) 0.042(7) 0.027(7)
C65 0.222(11) 0.231(11) 0.231(11) 0.002(10) 0.029(10) 0.028(10)
C66 0.223(11) 0.237(11) 0.242(11) 0.018(10) 0.041(10) 0.031(10)
O13 0.249(14) 0.206(12) 0.269(14) 0.040(12) 0.007(12) 0.018(11)
C67 0.173(6) 0.190(7) 0.174(6) -0.021(6) 0.026(6) -0.029(6)
C68 0.196(10) 0.193(10) 0.196(10) 0.002(9) 0.019(9) -0.042(9)
C69 0.132(8) 0.183(9) 0.150(8) -0.018(8) 0.042(7) -0.037(7)
O14 0.163(7) 0.216(9) 0.179(8) -0.048(7) 0.033(7) -0.003(7)
C70 0.217(7) 0.214(7) 0.214(7) 0.003(6) 0.050(6) 0.010(6)
C71 0.160(8) 0.169(9) 0.182(9) 0.005(8) 0.032(8) 0.036(8)
C72 0.239(12) 0.250(12) 0.208(11) 0.028(10) 0.043(10) -0.019(11)
O15 0.230(10) 0.233(10) 0.249(10) -0.009(9) 0.053(9) -0.066(9)
C64A 0.281(10) 0.284(10) 0.258(9) -0.012(8) 0.059(8) 0.024(8)
C65A 0.264(10) 0.266(10) 0.245(10) 0.009(9) 0.026(9) 0.012(9)
C66A 0.235(12) 0.151(9) 0.138(8) -0.027(8) 0.076(9) 0.025(9)
O13A 0.247(12) 0.347(14) 0.278(12) -0.047(11) 0.114(10) 0.049(11)
C67A 0.153(6) 0.177(6) 0.149(6) -0.012(6) 0.022(5) -0.028(5)
C68A 0.183(9) 0.209(9) 0.193(9) 0.015(9) 0.026(8) -0.034(8)
C69A 0.141(9) 0.196(10) 0.179(10) -0.023(9) 0.000(8) -0.043(8)
O14A 0.168(7) 0.189(8) 0.132(6) 0.000(6) 0.032(6) -0.049(7)
C70A 0.225(8) 0.211(8) 0.216(8) 0.007(7) 0.047(7) -0.002(7)
C71A 0.200(10) 0.173(10) 0.201(11) -0.001(9) 0.016(9) 0.017(9)
C72A 0.233(11) 0.228(10) 0.229(10) 0.005(9) 0.035(10) -0.018(10)
O15A 0.240(10) 0.251(10) 0.250(11) -0.006(10) 0.051(9) 0.030(9)
O11A 0.069(5) 0.135(7) 0.073(4) 0.027(5) 0.030(4) 0.031(5)
C64B 0.231(9) 0.238(9) 0.238(9) 0.014(8) 0.028(8) 0.035(8)
C65B 0.246(12) 0.224(13) 0.273(13) 0.022(12) 0.013(12) 0.027(11)
C66B 0.247(13) 0.262(13) 0.255(13) 0.017(12) 0.012(12) 0.004(12)
O13B 0.183(8) 0.241(9) 0.182(8) 0.046(7) 0.047(7) 0.073(7)

loop_
_atom_type_symbol
_atom_type_description
_atom_type_scat_dispersion_real
_atom_type_scat_dispersion_imag
_atom_type_scat_source
C C 0.0181 0.0091 'International Tables Vol C Tables 4.2.6.8 and 6.1.1.4'
H H 0.0000 0.0000 'International Tables Vol C Tables 4.2.6.8 and 6.1.1.4'
N N 0.0311 0.0180 'International Tables Vol C Tables 4.2.6.8 and 6.1.1.4'
Ni Ni -3.0029 0.5091 'International Tables Vol C Tables 4.2.6.8 and 6.1.1.4'
O O 0.0492 0.0322 'International Tables Vol C Tables 4.2.6.8 and 6.1.1.4'

loop_
_geom_angle_atom_site_label_1
_geom_angle_atom_site_label_2
_geom_angle_atom_site_label_3
_geom_angle
_geom_angle_site_symmetry_1
_geom_angle_site_symmetry_3
_geom_angle_publ_flag
C2 C1 H1 118.1 . . ?
N1 C1 H1 118.1 . . ?
N1 C1 C2 123.8(3) . . ?
C1 C2 H2 120.3 . . ?
C3 C2 C1 119.4(3) . . ?
C3 C2 H2 120.3 . . ?
C2 C3 C4 117.5(3) . . ?
C2 C3 C6 118.0(3) . . ?
C4 C3 C6 124.5(3) . . ?
C3 C4 H4 120.2 . . ?
C3 C4 C5 119.6(3) . . ?
C5 C4 H4 120.2 . . ?
C4 C5 H5 118.5 . . ?
N1 C5 C4 123.0(3) . . ?
N1 C5 H5 118.5 . . ?
C7 C6 C3 114.0(3) . . ?
C12 C6 C3 122.3(3) . . ?
C12 C6 C7 123.3(3) . . ?
C8 C7 C6 120.9(3) . . ?
C8 C7 C11 116.7(3) . . ?
C11 C7 C6 122.4(3) . . ?
C7 C8 H8 119.9 . . ?
C7 C8 C9 120.3(3) . . ?
C9 C8 H8 119.9 . . ?
C8 C9 H9 118.4 . . ?
N2 C9 C8 123.2(3) . . ?
N2 C9 H9 118.4 . . ?
C11 C10 H10 118.1 . . ?
N2 C10 H10 118.1 . . ?
N2 C10 C11 123.9(3) . . ?
C7 C11 H11 120.1 . . ?
C10 C11 C7 119.8(3) . . ?
C10 C11 H11 120.1 . . ?
C6 C12 C13 123.3(3) . . ?
C6 C12 C25 123.4(3) . . ?
C13 C12 C25 113.3(2) . . ?
C14 C13 C12 123.3(3) . . ?
C14 C13 C18 119.5(3) . . ?
C18 C13 C12 117.1(2) . . ?
C13 C14 H14 119.9 . . ?
C15 C14 C13 120.3(3) . . ?
C15 C14 H14 119.9 . . ?
C14 C15 H15 119.8 . . ?
C16 C15 C14 120.3(3) . . ?
C16 C15 H15 119.8 . . ?
C15 C16 H16 119.8 . . ?
C15 C16 C17 120.4(3) . . ?
C17 C16 H16 119.8 . . ?
C16 C17 H17 119.9 . . ?
C16 C17 C18 120.3(3) . . ?
C18 C17 H17 119.9 . . ?
C13 C18 C19 118.1(2) . . ?
C17 C18 C13 119.1(3) . . ?
C17 C18 C19 122.7(3) . . ?
C20 C19 C18 112.7(2) . . ?
C26 C19 C18 123.2(2) . . ?
C26 C19 C20 124.1(3) . . ?
C21 C20 C19 123.3(3) . . ?
C21 C20 C25 118.7(3) . . ?
C25 C20 C19 117.8(2) . . ?
C20 C21 H21 119.6 . . ?
C22 C21 C20 120.8(3) . . ?
C22 C21 H21 119.6 . . ?
C21 C22 H22 120.1 . . ?
C21 C22 C23 119.7(3) . . ?
C23 C22 H22 120.1 . . ?
C22 C23 H23 119.8 . . ?
C24 C23 C22 120.4(3) . . ?
C24 C23 H23 119.8 . . ?
C23 C24 H24 119.7 . . ?
C23 C24 C25 120.6(3) . . ?
C25 C24 H24 119.7 . . ?
C20 C25 C12 117.1(3) . . ?
C24 C25 C12 123.1(3) . . ?
C24 C25 C20 119.7(3) . . ?
C19 C26 C27 123.4(2) . . ?
C19 C26 C32 124.5(2) . . ?
C27 C26 C32 112.0(2) . . ?
C28 C27 C26 121.2(2) . . ?
C31 C27 C26 121.3(2) . . ?
C31 C27 C28 117.5(3) . . ?
C27 C28 H28 120.3 . . ?
C29 C28 C27 119.4(3) . . ?
C29 C28 H28 120.3 . . ?
C28 C29 H29 118.3 . . ?
N4 C29 C28 123.4(3) . . ?
N4 C29 H29 118.3 . . ?
C31 C30 H30 118.4 . . ?
N4 C30 H30 118.4 . . ?
N4 C30 C31 123.3(3) . . ?
C27 C31 H31 120.4 . . ?
C30 C31 C27 119.2(3) . . ?
C30 C31 H31 120.4 . . ?
C33 C32 C26 121.6(3) . . ?
C36 C32 C26 120.9(3) . . ?
C36 C32 C33 117.3(3) . . ?
C32 C33 H33 120.3 . . ?
C34 C33 C32 119.5(3) . . ?
C34 C33 H33 120.3 . . ?
C33 C34 H34 118.5 . . ?
N3 C34 C33 123.0(3) . . ?
N3 C34 H34 118.5 . . ?
C36 C35 H35 118.5 . . ?
N3 C35 H35 118.5 . . ?
N3 C35 C36 123.0(3) . . ?
C32 C36 H36 120.1 . . ?
C35 C36 C32 119.8(3) . . ?
C35 C36 H36 120.1 . . ?
O10 C51 C52 117.0(3) . . ?
O10 C51 O11 125.7(9) . . ?
O10 C51 O11A 123.3(7) . . ?
O11 C51 C52 114.5(8) . . ?
O11A C51 C52 118.6(6) . . ?
C53 C52 C51 121.3(3) . . ?
C53 C52 C57 119.3(3) . . ?
C57 C52 C51 119.4(3) . . ?
C52 C53 H53 119.7 . . ?
C52 C53 C54 120.6(3) . . ?
C54 C53 H53 119.7 . . ?
C53 C54 H54 120.6 . . ?
C55 C54 C53 118.7(3) . . ?
C55 C54 H54 120.6 . . ?
C54 C55 O7 119.4(3) . . ?
C56 C55 C54 121.8(3) . . ?
C56 C55 O7 118.5(3) . . ?
C55 C56 H56 120.2 . . ?
C55 C56 C57 119.7(3) . . ?
C57 C56 H56 120.2 . . ?
C52 C57 C56 119.9(3) . . ?
C52 C57 H57 120.1 . . ?
C56 C57 H57 120.1 . . ?
C59 C58 C63 120.7(3) . . ?
O7 C58 C59 115.2(3) . . ?
O7 C58 C63 124.0(3) . . ?
C58 C59 H59 120.1 . . ?
C58 C59 C60 119.8(3) . . ?
C60 C59 H59 120.1 . . ?
C59 C60 H60 119.6 . . ?
C59 C60 C61 120.7(3) . . ?
C61 C60 H60 119.6 . . ?
C60 C61 C62 118.7(3) . . ?
C60 C61 C73 120.4(2) . . ?
C62 C61 C73 120.8(3) . . ?
C61 C62 H62 119.6 . . ?
C63 C62 C61 120.8(3) . . ?
C63 C62 H62 119.6 . . ?
C58 C63 C62 119.3(3) . . ?
C58 C63 H63 120.3 . . ?
C62 C63 H63 120.3 . . ?
C61 C73 Ni1 177.8(2) . 1_655 ?
O8 C73 C61 120.1(3) . . ?
O8 C73 Ni1 60.22(15) . 1_655 ?
O8 C73 O9 120.1(3) . . ?
O9 C73 C61 119.7(2) . . ?
O9 C73 Ni1 59.90(14) . 1_655 ?
C1 N1 Ni1 118.6(2) . . ?
C5 N1 C1 116.7(3) . . ?
C5 N1 Ni1 124.6(2) . . ?
C9 N2 C10 116.0(3) . . ?
C9 N2 Ni2 122.3(2) . 2_655 ?
C10 N2 Ni2 121.7(2) . 2_655 ?
C34 N3 C35 117.3(3) . . ?
C34 N3 Ni2 117.4(2) . . ?
C35 N3 Ni2 125.3(2) . . ?
C29 N4 C30 117.1(3) . . ?
C29 N4 Ni1 123.1(2) . 2_655 ?
C30 N4 Ni1 118.16(19) . 2_655 ?
N1 Ni1 N4 93.21(10) . 2_645 ?
N1 Ni1 O8 161.55(9) . 1_455 ?
N1 Ni1 O9 99.49(9) . 1_455 ?
N1 Ni1 O12 90.74(12) . . ?
N4 Ni1 O8 85.59(9) 2_645 1_455 ?
N4 Ni1 O9 88.20(9) 2_645 1_455 ?
O9 Ni1 O8 62.10(8) 1_455 1_455 ?
O10 Ni1 N1 95.92(10) . . ?
O10 Ni1 N4 89.43(9) . 2_645 ?
O10 Ni1 O8 102.47(8) . 1_455 ?
O10 Ni1 O9 164.52(9) . 1_455 ?
O10 Ni1 O12 93.15(10) . . ?
O12 Ni1 N4 175.04(11) . 2_645 ?
O12 Ni1 O8 89.71(12) . 1_455 ?
O12 Ni1 O9 88.19(10) . 1_455 ?
N2 Ni2 O3 90.1(4) 2_645 . ?
N2 Ni2 O4 83.46(18) 2_645 4_565 ?
N2 Ni2 O5 140.72(15) 2_645 4_565 ?
N2 Ni2 O1 162.70(19) 2_645 . ?
N2 Ni2 O2A 84.4(2) 2_645 . ?
N2 Ni2 O3A 95.8(5) 2_645 . ?
N3 Ni2 N2 94.03(11) . 2_645 ?
N3 Ni2 O3 158.5(2) . . ?
N3 Ni2 O4 99.02(16) . 4_565 ?
N3 Ni2 O5 94.54(16) . 4_565 ?
N3 Ni2 O1 85.3(2) . . ?
N3 Ni2 O2A 93.72(19) . . ?
N3 Ni2 O3A 151.3(3) . . ?
O2 Ni2 N2 101.6(2) . 2_645 ?
O2 Ni2 N3 95.9(2) . . ?
O2 Ni2 O3 62.6(2) . . ?
O2 Ni2 O4 163.9(2) . 4_565 ?
O2 Ni2 O5 115.5(3) . 4_565 ?
O3 Ni2 O5 95.6(4) . 4_565 ?
O4 Ni2 O3 102.4(3) 4_565 . ?
O4 Ni2 O5 57.3(2) 4_565 4_565 ?
O2A Ni2 O1 78.4(3) . . ?
O2A Ni2 O3A 60.7(3) . . ?
O3A Ni2 O1 77.4(5) . . ?
O4A Ni2 N3 99.68(19) 4_565 . ?
O4A Ni2 O1 92.5(3) 4_565 . ?
O4A Ni2 O2A 163.2(3) 4_565 . ?
O4A Ni2 O3A 103.7(4) 4_565 . ?
O2 C37 C38 117(2) . . ?
O3 C37 C38 123.7(11) . . ?
O3 C37 O2 119.4(9) . . ?
C39 C38 C37 119.2(13) . . ?
C39 C38 C43 119.4(6) . . ?
C43 C38 C37 121.4(12) . . ?
C38 C39 H39 119.5 . . ?
C38 C39 C40 120.9(6) . . ?
C40 C39 H39 119.5 . . ?
C39 C40 H40 120.2 . . ?
C39 C40 C41 119.6(7) . . ?
C41 C40 H40 120.2 . . ?
C40 C41 C42 119.5(7) . . ?
C40 C41 O6 124.3(7) . . ?
O6 C41 C42 116.0(7) . . ?
C41 C42 H42 120.4 . . ?
C43 C42 C41 119.2(7) . . ?
C43 C42 H42 120.4 . . ?
C38 C43 H43 119.9 . . ?
C42 C43 C38 120.2(7) . . ?
C42 C43 H43 119.9 . . ?
C45 C44 C49 120.4(6) . . ?
C45 C44 O6 119.0(7) . . ?
C49 C44 O6 120.3(7) . . ?
C44 C45 H45 119.8 . . ?
C44 C45 C46 120.3(7) . . ?
C46 C45 H45 119.8 . . ?
C45 C46 H46 119.2 . . ?
C45 C46 C47 121.6(7) . . ?
C47 C46 H46 119.2 . . ?
C46 C47 C50 116.8(7) . . ?
C48 C47 C46 117.2(6) . . ?
C48 C47 C50 125.9(7) . . ?
C47 C48 H48 119.4 . . ?
C47 C48 C49 121.3(7) . . ?
C49 C48 H48 119.4 . . ?
C44 C49 C48 119.2(7) . . ?
C44 C49 H49 120.4 . . ?
C48 C49 H49 120.4 . . ?
O4 C50 C47 118.7(7) . . ?
O5 C50 C47 121.3(8) . . ?
O5 C50 O4 120.0(7) . . ?
C37 O2 Ni2 94.1(10) . . ?
C37 O3 Ni2 83.9(5) . . ?
C50 O4 Ni2 94.0(5) . 4_566 ?
C50 O5 Ni2 88.6(5) . 4_566 ?
C41 O6 C44 118.4(8) . . ?
Ni2 O1 H1A 109.6 . . ?
Ni2 O1 H1B 109.3 . . ?
H1A O1 H1B 104.4 . . ?
C58 O7 C55 118.6(2) . . ?
C73 O8 Ni1 88.92(17) . 1_655 ?
C73 O9 Ni1 88.86(16) . 1_655 ?
C51 O10 Ni1 128.2(2) . . ?
Ni1 O12 H12A 109.3 . . ?
Ni1 O12 H12B 109.0 . . ?
H12A O12 H12B 104.5 . . ?
O2A C37A C38A 119(2) . . ?
O2A C37A O3A 120.0(10) . . ?
O3A C37A C38A 120.5(14) . . ?
C39A C38A C37A 120.3(12) . . ?
C39A C38A C43A 119.7(6) . . ?
C43A C38A C37A 119.8(13) . . ?
C38A C39A H39A 119.3 . . ?
C38A C39A C40A 121.3(7) . . ?
C40A C39A H39A 119.3 . . ?
C39A C40A H40A 120.4 . . ?
C39A C40A C41A 119.2(7) . . ?
C41A C40A H40A 120.4 . . ?
C40A C41A C42A 120.9(7) . . ?
O6A C41A C40A 120.3(7) . . ?
O6A C41A C42A 118.8(7) . . ?
C41A C42A H42A 120.7 . . ?
C43A C42A C41A 118.6(8) . . ?
C43A C42A H42A 120.7 . . ?
C38A C43A H43A 120.1 . . ?
C42A C43A C38A 119.8(8) . . ?
C42A C43A H43A 120.1 . . ?
C45A C44A C49A 121.1(7) . . ?
C45A C44A O6A 125.1(8) . . ?
C49A C44A O6A 113.9(7) . . ?
C44A C45A H45A 119.9 . . ?
C44A C45A C46A 120.2(8) . . ?
C46A C45A H45A 119.9 . . ?
C45A C46A H46A 120.5 . . ?
C45A C46A C47A 118.9(7) . . ?
C47A C46A H46A 120.5 . . ?
C46A C47A C50A 124.3(8) . . ?
C48A C47A C46A 119.4(6) . . ?
C48A C47A C50A 116.3(7) . . ?
C47A C48A H48A 119.6 . . ?
C49A C48A C47A 120.7(7) . . ?
C49A C48A H48A 119.6 . . ?
C44A C49A H49A 120.2 . . ?
C48A C49A C44A 119.5(7) . . ?
C48A C49A H49A 120.2 . . ?
O4A C50A C47A 122.4(8) . . ?
O4A C50A O5A 123.3(7) . . ?
O5A C50A C47A 114.3(8) . . ?
C37A O2A Ni2 92.0(11) . . ?
C37A O3A Ni2 87.3(5) . . ?
C41A O6A C44A 118.2(8) . . ?
C65 C64 H64 107.5 . . ?
C66 C64 H64 107.5 . . ?
C66 C64 C65 114.8(13) . . ?
O13 C64 H64 107.5 . . ?
O13 C64 C65 111.3(13) . . ?
O13 C64 C66 108.0(12) . . ?
C64 C65 H65A 109.4 . . ?
C64 C65 H65B 109.6 . . ?
C64 C65 H65C 109.4 . . ?
H65A C65 H65B 109.5 . . ?
H65A C65 H65C 109.5 . . ?
H65B C65 H65C 109.5 . . ?
C64 C66 H66A 109.2 . . ?
C64 C66 H66B 110.9 . . ?
C64 C66 H66C 108.2 . . ?
H66A C66 H66B 109.4 . . ?
H66A C66 H66C 109.5 . . ?
H66B C66 H66C 109.5 . . ?
C64 O13 H13 110.0 . . ?
C68 C67 H67 105.2 . . ?
C69 C67 H67 105.2 . . ?
C69 C67 C68 107.0(10) . . ?
O14 C67 H67 105.2 . . ?
O14 C67 C68 112.7(12) . . ?
O14 C67 C69 120.3(12) . . ?
C67 C68 H68A 109.5 . . ?
C67 C68 H68B 109.5 . . ?
C67 C68 H68C 109.5 . . ?
H68A C68 H68B 109.5 . . ?
H68A C68 H68C 109.5 . . ?
H68B C68 H68C 109.5 . . ?
C67 C69 H69A 109.5 . . ?
C67 C69 H69B 109.5 . . ?
C67 C69 H69C 109.5 . . ?
H69A C69 H69B 109.5 . . ?
H69A C69 H69C 109.5 . . ?
H69B C69 H69C 109.5 . . ?
C67 O14 H14A 106.1 . . ?
C71 C70 H70 117.1 . . ?
C71 C70 C72 106.7(11) . . ?
C72 C70 H70 117.1 . . ?
O15 C70 H70 117.1 . . ?
O15 C70 C71 100.2(9) . . ?
O15 C70 C72 95.3(14) . . ?
C70 C71 H71A 109.5 . . ?
C70 C71 H71B 109.5 . . ?
C70 C71 H71C 109.5 . . ?
H71A C71 H71B 109.5 . . ?
H71A C71 H71C 109.5 . . ?
H71B C71 H71C 109.5 . . ?
C70 C72 H72A 109.5 . . ?
C70 C72 H72B 109.5 . . ?
C70 C72 H72C 109.5 . . ?
H72A C72 H72B 109.5 . . ?
H72A C72 H72C 109.5 . . ?
H72B C72 H72C 109.5 . . ?
C70 O15 H15A 114.7 . . ?
C65A C64A H64A 107.1 . . ?
C66A C64A H64A 107.1 . . ?
C66A C64A C65A 119.1(16) . . ?
O13A C64A H64A 107.1 . . ?
O13A C64A C65A 109.5(15) . . ?
O13A C64A C66A 106.5(14) . . ?
C64A C65A H65D 109.4 . . ?
C64A C65A H65E 109.3 . . ?
C64A C65A H65F 109.7 . . ?
H65D C65A H65E 109.5 . . ?
H65D C65A H65F 109.5 . . ?
H65E C65A H65F 109.5 . . ?
C64A C66A H66D 109.5 . . ?
C64A C66A H66E 109.5 . . ?
C64A C66A H66F 109.5 . . ?
H66D C66A H66E 109.5 . . ?
H66D C66A H66F 109.5 . . ?
H66E C66A H66F 109.5 . . ?
C64A O13A H13A 105.7 . . ?
C68A C67A H67A 109.8 . . ?
C69A C67A H67A 109.8 . . ?
C69A C67A C68A 101.1(12) . . ?
O14A C67A H67A 109.8 . . ?
O14A C67A C68A 106.9(13) . . ?
O14A C67A C69A 118.8(14) . . ?
C67A C68A H68D 109.5 . . ?
C67A C68A H68E 109.5 . . ?
C67A C68A H68F 109.5 . . ?
H68D C68A H68E 109.5 . . ?
H68D C68A H68F 109.5 . . ?
H68E C68A H68F 109.5 . . ?
C67A C69A H69D 109.5 . . ?
C67A C69A H69E 109.5 . . ?
C67A C69A H69F 109.5 . . ?
H69D C69A H69E 109.5 . . ?
H69D C69A H69F 109.5 . . ?
H69E C69A H69F 109.5 . . ?
C67A O14A H14B 110.0 . . ?
C71A C70A H70A 118.0 . . ?
C71A C70A C72A 105.8(15) . . ?
C72A C70A H70A 118.0 . . ?
O15A C70A H70A 118.0 . . ?
O15A C70A C71A 99.4(14) . . ?
O15A C70A C72A 93.7(15) . . ?
C70A C71A H71D 109.5 . . ?
C70A C71A H71E 109.5 . . ?
C70A C71A H71F 109.5 . . ?
H71D C71A H71E 109.5 . . ?
H71D C71A H71F 109.5 . . ?
H71E C71A H71F 109.5 . . ?
C70A C72A H72D 109.7 . . ?
C70A C72A H72E 108.7 . . ?
C70A C72A H72F 110.0 . . ?
H72D C72A H72E 109.5 . . ?
H72D C72A H72F 109.5 . . ?
H72E C72A H72F 109.5 . . ?
C70A O15A H15B 109.5 . . ?
C65B C64B H64B 108.4 . . ?
C66B C64B H64B 108.4 . . ?
C66B C64B C65B 112.8(15) . . ?
O13B C64B H64B 108.4 . . ?
O13B C64B C65B 108.2(14) . . ?
O13B C64B C66B 110.5(15) . . ?
C64B C65B H65G 110.1 . . ?
C64B C65B H65H 110.6 . . ?
C64B C65B H65I 107.7 . . ?
H65G C65B H65H 109.5 . . ?
H65G C65B H65I 109.5 . . ?
H65H C65B H65I 109.5 . . ?
C64B C66B H66G 109.5 . . ?
C64B C66B H66H 109.4 . . ?
C64B C66B H66I 109.5 . . ?
H66G C66B H66H 109.5 . . ?
H66G C66B H66I 109.5 . . ?
H66H C66B H66I 109.5 . . ?
C64B O13B H13B 110.3 . . ?

loop_
_geom_bond_atom_site_label_1
_geom_bond_atom_site_label_2
_geom_bond_distance
_geom_bond_site_symmetry_2
_geom_bond_publ_flag
C1 H1 0.9300 . ?
C1 C2 1.372(5) . ?
C1 N1 1.334(4) . ?
C2 H2 0.9300 . ?
C2 C3 1.370(5) . ?
C3 C4 1.377(4) . ?
C3 C6 1.499(4) . ?
C4 H4 0.9300 . ?
C4 C5 1.384(5) . ?
C5 H5 0.9300 . ?
C5 N1 1.326(4) . ?
C6 C7 1.487(4) . ?
C6 C12 1.351(4) . ?
C7 C8 1.367(5) . ?
C7 C11 1.372(5) . ?
C8 H8 0.9300 . ?
C8 C9 1.376(5) . ?
C9 H9 0.9300 . ?
C9 N2 1.330(4) . ?
C10 H10 0.9300 . ?
C10 C11 1.369(5) . ?
C10 N2 1.331(4) . ?
C11 H11 0.9300 . ?
C12 C13 1.480(4) . ?
C12 C25 1.486(4) . ?
C13 C14 1.390(4) . ?
C13 C18 1.402(4) . ?
C14 H14 0.9300 . ?
C14 C15 1.384(5) . ?
C15 H15 0.9300 . ?
C15 C16 1.361(5) . ?
C16 H16 0.9300 . ?
C16 C17 1.388(5) . ?
C17 H17 0.9300 . ?
C17 C18 1.389(4) . ?
C18 C19 1.492(4) . ?
C19 C20 1.482(4) . ?
C19 C26 1.351(4) . ?
C20 C21 1.395(4) . ?
C20 C25 1.411(4) . ?
C21 H21 0.9300 . ?
C21 C22 1.379(5) . ?
C22 H22 0.9300 . ?
C22 C23 1.387(6) . ?
C23 H23 0.9300 . ?
C23 C24 1.375(6) . ?
C24 H24 0.9300 . ?
C24 C25 1.382(5) . ?
C26 C27 1.496(4) . ?
C26 C32 1.497(4) . ?
C27 C28 1.391(4) . ?
C27 C31 1.391(4) . ?
C28 H28 0.9300 . ?
C28 C29 1.377(4) . ?
C29 H29 0.9300 . ?
C29 N4 1.333(4) . ?
C30 H30 0.9300 . ?
C30 C31 1.376(4) . ?
C30 N4 1.346(4) . ?
C31 H31 0.9300 . ?
C32 C33 1.387(4) . ?
C32 C36 1.376(4) . ?
C33 H33 0.9300 . ?
C33 C34 1.378(5) . ?
C34 H34 0.9300 . ?
C34 N3 1.332(4) . ?
C35 H35 0.9300 . ?
C35 C36 1.374(5) . ?
C35 N3 1.337(4) . ?
C36 H36 0.9300 . ?
C51 C52 1.506(4) . ?
C51 O10 1.247(4) . ?
C51 O11 1.282(11) . ?
C51 O11A 1.254(8) . ?
C52 C53 1.385(5) . ?
C52 C57 1.386(4) . ?
C53 H53 0.9300 . ?
C53 C54 1.385(5) . ?
C54 H54 0.9300 . ?
C54 C55 1.371(5) . ?
C55 C56 1.358(6) . ?
C55 O7 1.406(4) . ?
C56 H56 0.9300 . ?
C56 C57 1.386(5) . ?
C57 H57 0.9300 . ?
C58 C59 1.378(4) . ?
C58 C63 1.382(5) . ?
C58 O7 1.361(4) . ?
C59 H59 0.9300 . ?
C59 C60 1.379(4) . ?
C60 H60 0.9300 . ?
C60 C61 1.389(4) . ?
C61 C62 1.391(4) . ?
C61 C73 1.480(4) . ?
C62 H62 0.9300 . ?
C62 C63 1.383(4) . ?
C63 H63 0.9300 . ?
C73 O8 1.258(3) . ?
C73 O9 1.272(4) . ?
N1 Ni1 2.050(3) . ?
N2 Ni2 2.076(3) 2_655 ?
N3 Ni2 2.068(3) . ?
N4 Ni1 2.106(2) 2_655 ?
Ni1 O8 2.129(2) 1_455 ?
Ni1 O9 2.122(2) 1_455 ?
Ni1 O10 2.005(2) . ?
Ni1 O12 2.065(3) . ?
Ni2 O2 1.982(5) . ?
Ni2 O3 2.215(6) . ?
Ni2 O4 2.198(5) 4_565 ?
Ni2 O5 2.322(6) 4_565 ?
Ni2 O1 2.256(6) . ?
Ni2 O2A 2.108(6) . ?
Ni2 O3A 2.211(6) . ?
Ni2 O4A 1.887(6) 4_565 ?
C37 C38 1.493(14) . ?
C37 O2 1.273(19) . ?
C37 O3 1.26(3) . ?
C38 C39 1.366(8) . ?
C38 C43 1.413(8) . ?
C39 H39 0.9300 . ?
C39 C40 1.380(8) . ?
C40 H40 0.9300 . ?
C40 C41 1.388(7) . ?
C41 C42 1.408(9) . ?
C41 O6 1.392(7) . ?
C42 H42 0.9300 . ?
C42 C43 1.369(8) . ?
C43 H43 0.9300 . ?
C44 C45 1.356(8) . ?
C44 C49 1.375(8) . ?
C44 O6 1.393(7) . ?
C45 H45 0.9300 . ?
C45 C46 1.365(7) . ?
C46 H46 0.9300 . ?
C46 C47 1.395(8) . ?
C47 C48 1.380(9) . ?
C47 C50 1.488(8) . ?
C48 H48 0.9300 . ?
C48 C49 1.394(8) . ?
C49 H49 0.9300 . ?
C50 O4 1.260(9) . ?
C50 O5 1.246(9) . ?
O1 H1A 0.8502 . ?
O1 H1B 0.8501 . ?
O12 H12A 0.8502 . ?
O12 H12B 0.8501 . ?
C37A C38A 1.495(13) . ?
C37A O2A 1.259(19) . ?
C37A O3A 1.26(3) . ?
C38A C39A 1.363(9) . ?
C38A C43A 1.420(9) . ?
C39A H39A 0.9300 . ?
C39A C40A 1.367(8) . ?
C40A H40A 0.9300 . ?
C40A C41A 1.387(8) . ?
C41A C42A 1.404(9) . ?
C41A O6A 1.386(7) . ?
C42A H42A 0.9300 . ?
C42A C43A 1.372(8) . ?
C43A H43A 0.9300 . ?
C44A C45A 1.354(9) . ?
C44A C49A 1.370(9) . ?
C44A O6A 1.391(7) . ?
C45A H45A 0.9300 . ?
C45A C46A 1.388(8) . ?
C46A H46A 0.9300 . ?
C46A C47A 1.392(8) . ?
C47A C48A 1.380(9) . ?
C47A C50A 1.487(8) . ?
C48A H48A 0.9300 . ?
C48A C49A 1.362(8) . ?
C49A H49A 0.9300 . ?
C50A O4A 1.236(9) . ?
C50A O5A 1.258(10) . ?
C64 H64 0.9800 . ?
C64 C65 1.524(9) . ?
C64 C66 1.509(9) . ?
C64 O13 1.429(9) . ?
C65 H65A 0.9600 . ?
C65 H65B 0.9601 . ?
C65 H65C 0.9601 . ?
C66 H66A 0.9605 . ?
C66 H66B 0.9601 . ?
C66 H66C 0.9595 . ?
O13 H13 0.8202 . ?
C67 H67 0.9800 . ?
C67 C68 1.539(10) . ?
C67 C69 1.522(9) . ?
C67 O14 1.373(8) . ?
C68 H68A 0.9600 . ?
C68 H68B 0.9600 . ?
C68 H68C 0.9600 . ?
C69 H69A 0.9600 . ?
C69 H69B 0.9600 . ?
C69 H69C 0.9600 . ?
O14 H14A 0.8199 . ?
C70 H70 0.9800 . ?
C70 C71 1.556(9) . ?
C70 C72 1.558(9) . ?
C70 O15 1.448(8) . ?
C71 H71A 0.9600 . ?
C71 H71B 0.9600 . ?
C71 H71C 0.9600 . ?
C72 H72A 0.9600 . ?
C72 H72B 0.9600 . ?
C72 H72C 0.9600 . ?
O15 H15A 0.8197 . ?
C64A H64A 0.9800 . ?
C64A C65A 1.519(13) . ?
C64A C66A 1.483(13) . ?
C64A O13A 1.423(13) . ?
C65A H65D 0.9599 . ?
C65A H65E 0.9602 . ?
C65A H65F 0.9598 . ?
C66A H66D 0.9600 . ?
C66A H66E 0.9600 . ?
C66A H66F 0.9600 . ?
O13A H13A 0.8203 . ?
C67A H67A 0.9800 . ?
C67A C68A 1.562(13) . ?
C67A C69A 1.533(12) . ?
C67A O14A 1.364(11) . ?
C68A H68D 0.9600 . ?
C68A H68E 0.9600 . ?
C68A H68F 0.9600 . ?
C69A H69D 0.9600 . ?
C69A H69E 0.9600 . ?
C69A H69F 0.9600 . ?
O14A H14B 0.8204 . ?
C70A H70A 0.9800 . ?
C70A C71A 1.555(13) . ?
C70A C72A 1.561(13) . ?
C70A O15A 1.432(8) . ?
C71A H71D 0.9600 . ?
C71A H71E 0.9600 . ?
C71A H71F 0.9600 . ?
C72A H72D 0.9600 . ?
C72A H72E 0.9599 . ?
C72A H72F 0.9601 . ?
O15A H15B 0.8200 . ?
C64B H64B 0.9800 . ?
C64B C65B 1.525(13) . ?
C64B C66B 1.493(13) . ?
C64B O13B 1.435(13) . ?
C65B H65G 0.9602 . ?
C65B H65H 0.9600 . ?
C65B H65I 0.9598 . ?
C66B H66G 0.9600 . ?
C66B H66H 0.9600 . ?
C66B H66I 0.9598 . ?
O13B H13B 0.8201 . ?

loop_
_geom_hbond_atom_site_label_D
_geom_hbond_atom_site_label_H
_geom_hbond_atom_site_label_A
_geom_hbond_distance_DH
_geom_hbond_distance_HA
_geom_hbond_distance_DA
_geom_hbond_angle_DHA
_geom_hbond_site_symmetry_A
_geom_hbond_publ_flag
O1 H1B O5A 0.85 1.74 2.469(11) 142.7 4_565 yes
O12 H12A O11 0.85 1.83 2.595(18) 149.7 . yes
O12 H12A O11A 0.85 1.83 2.582(12) 146.9 . yes
O12 H12B O15 0.85 2.29 3.044(16) 147.7 . yes
O14 H14A O3 0.82 1.96 2.727(16) 154.9 1_655 yes
O13A H13A O9 0.82 2.17 2.968(18) 163.5 1_455 yes
O14A H14B O3A 0.82 2.24 3.037(15) 163.6 1_655 yes

loop_
_geom_torsion_atom_site_label_1
_geom_torsion_atom_site_label_2
_geom_torsion_atom_site_label_3
_geom_torsion_atom_site_label_4
_geom_torsion
_geom_torsion_site_symmetry_1
_geom_torsion_site_symmetry_2
_geom_torsion_site_symmetry_3
_geom_torsion_site_symmetry_4
_geom_torsion_publ_flag
C1 C2 C3 C4 -0.3(6) . . . . ?
C1 C2 C3 C6 178.5(4) . . . . ?
C2 C1 N1 C5 -1.8(6) . . . . ?
C2 C1 N1 Ni1 175.5(3) . . . . ?
C2 C3 C4 C5 -0.9(6) . . . . ?
C2 C3 C6 C7 -104.1(4) . . . . ?
C2 C3 C6 C12 68.9(4) . . . . ?
C3 C4 C5 N1 0.8(6) . . . . ?
C3 C6 C7 C8 107.2(4) . . . . ?
C3 C6 C7 C11 -71.9(4) . . . . ?
C3 C6 C12 C13 -170.8(3) . . . . ?
C3 C6 C12 C25 5.5(5) . . . . ?
C4 C3 C6 C7 74.6(4) . . . . ?
C4 C3 C6 C12 -112.4(4) . . . . ?
C4 C5 N1 C1 0.5(6) . . . . ?
C4 C5 N1 Ni1 -176.6(3) . . . . ?
C6 C3 C4 C5 -179.6(3) . . . . ?
C6 C7 C8 C9 -179.9(4) . . . . ?
C6 C7 C11 C10 -179.3(4) . . . . ?
C6 C12 C13 C14 -44.3(4) . . . . ?
C6 C12 C13 C18 137.5(3) . . . . ?
C6 C12 C25 C20 -138.0(3) . . . . ?
C6 C12 C25 C24 46.7(5) . . . . ?
C7 C6 C12 C13 1.6(5) . . . . ?
C7 C6 C12 C25 177.9(3) . . . . ?
C7 C8 C9 N2 -0.3(7) . . . . ?
C8 C7 C11 C10 1.6(6) . . . . ?
C8 C9 N2 C10 0.6(6) . . . . ?
C8 C9 N2 Ni2 -178.1(3) . . . 2_655 ?
C11 C7 C8 C9 -0.8(6) . . . . ?
C11 C10 N2 C9 0.3(6) . . . . ?
C11 C10 N2 Ni2 179.0(4) . . . 2_655 ?
C12 C6 C7 C8 -65.8(4) . . . . ?
C12 C6 C7 C11 115.2(4) . . . . ?
C12 C13 C14 C15 180.0(3) . . . . ?
C12 C13 C18 C17 178.3(3) . . . . ?
C12 C13 C18 C19 1.2(4) . . . . ?
C13 C12 C25 C20 38.6(4) . . . . ?
C13 C12 C25 C24 -136.6(3) . . . . ?
C13 C14 C15 C16 2.0(5) . . . . ?
C13 C18 C19 C20 37.0(3) . . . . ?
C13 C18 C19 C26 -141.8(3) . . . . ?
C14 C13 C18 C17 0.0(4) . . . . ?
C14 C13 C18 C19 -177.1(3) . . . . ?
C14 C15 C16 C17 -0.2(5) . . . . ?
C15 C16 C17 C18 -1.7(5) . . . . ?
C16 C17 C18 C13 1.7(4) . . . . ?
C16 C17 C18 C19 178.7(3) . . . . ?
C17 C18 C19 C20 -140.0(3) . . . . ?
C17 C18 C19 C26 41.2(4) . . . . ?
C18 C13 C14 C15 -1.9(5) . . . . ?
C18 C19 C20 C21 139.0(3) . . . . ?
C18 C19 C20 C25 -37.4(4) . . . . ?
C18 C19 C26 C27 2.1(4) . . . . ?
C18 C19 C26 C32 176.8(3) . . . . ?
C19 C20 C21 C22 -176.6(4) . . . . ?
C19 C20 C25 C12 -0.1(4) . . . . ?
C19 C20 C25 C24 175.4(3) . . . . ?
C19 C26 C27 C28 62.6(4) . . . . ?
C19 C26 C27 C31 -119.0(3) . . . . ?
C19 C26 C32 C33 104.4(4) . . . . ?
C19 C26 C32 C36 -80.7(4) . . . . ?
C20 C19 C26 C27 -176.6(3) . . . . ?
C20 C19 C26 C32 -1.9(4) . . . . ?
C20 C21 C22 C23 1.2(7) . . . . ?
C21 C20 C25 C12 -176.6(3) . . . . ?
C21 C20 C25 C24 -1.1(5) . . . . ?
C21 C22 C23 C24 -0.6(8) . . . . ?
C22 C23 C24 C25 -0.8(8) . . . . ?
C23 C24 C25 C12 176.9(4) . . . . ?
C23 C24 C25 C20 1.7(6) . . . . ?
C25 C12 C13 C14 139.0(3) . . . . ?
C25 C12 C13 C18 -39.1(4) . . . . ?
C25 C20 C21 C22 -0.3(6) . . . . ?
C26 C19 C20 C21 -42.2(5) . . . . ?
C26 C19 C20 C25 141.4(3) . . . . ?
C26 C27 C28 C29 -178.3(3) . . . . ?
C26 C27 C31 C30 178.2(3) . . . . ?
C26 C32 C33 C34 173.1(3) . . . . ?
C26 C32 C36 C35 -173.6(3) . . . . ?
C27 C26 C32 C33 -80.4(4) . . . . ?
C27 C26 C32 C36 94.5(3) . . . . ?
C27 C28 C29 N4 -0.5(5) . . . . ?
C28 C27 C31 C30 -3.4(4) . . . . ?
C28 C29 N4 C30 -2.3(5) . . . . ?
C28 C29 N4 Ni1 162.7(3) . . . 2_655 ?
C31 C27 C28 C29 3.3(4) . . . . ?
C31 C30 N4 C29 2.2(4) . . . . ?
C31 C30 N4 Ni1 -163.6(2) . . . 2_655 ?
C32 C26 C27 C28 -112.7(3) . . . . ?
C32 C26 C27 C31 65.7(3) . . . . ?
C32 C33 C34 N3 0.7(6) . . . . ?
C33 C32 C36 C35 1.5(5) . . . . ?
C33 C34 N3 C35 1.0(5) . . . . ?
C33 C34 N3 Ni2 -177.9(3) . . . . ?
C36 C32 C33 C34 -1.9(5) . . . . ?
C36 C35 N3 C34 -1.4(6) . . . . ?
C36 C35 N3 Ni2 177.4(3) . . . . ?
C51 C52 C53 C54 178.3(3) . . . . ?
C51 C52 C57 C56 -177.7(3) . . . . ?
C52 C51 O10 Ni1 -178.36(19) . . . . ?
C52 C53 C54 C55 -0.6(5) . . . . ?
C53 C52 C57 C56 1.1(5) . . . . ?
C53 C54 C55 C56 0.9(5) . . . . ?
C53 C54 C55 O7 -172.8(3) . . . . ?
C54 C55 C56 C57 -0.3(5) . . . . ?
C54 C55 O7 C58 -97.4(4) . . . . ?
C55 C56 C57 C52 -0.7(5) . . . . ?
C56 C55 O7 C58 88.6(4) . . . . ?
C57 C52 C53 C54 -0.4(5) . . . . ?
C58 C59 C60 C61 0.8(5) . . . . ?
C59 C58 C63 C62 -1.6(5) . . . . ?
C59 C58 O7 C55 -167.5(3) . . . . ?
C59 C60 C61 C62 -1.9(5) . . . . ?
C59 C60 C61 C73 175.9(3) . . . . ?
C60 C61 C62 C63 1.2(5) . . . . ?
C60 C61 C73 O8 7.7(4) . . . . ?
C60 C61 C73 O9 -170.7(3) . . . . ?
C61 C62 C63 C58 0.5(5) . . . . ?
C61 C73 O8 Ni1 -177.5(2) . . . 1_655 ?
C61 C73 O9 Ni1 177.5(2) . . . 1_655 ?
C62 C61 C73 O8 -174.6(3) . . . . ?
C62 C61 C73 O9 7.0(4) . . . . ?
C63 C58 C59 C60 1.0(5) . . . . ?
C63 C58 O7 C55 15.2(5) . . . . ?
C73 C61 C62 C63 -176.5(3) . . . . ?
N1 C1 C2 C3 1.7(7) . . . . ?
N2 C10 C11 C7 -1.5(7) . . . . ?
N3 C35 C36 C32 0.1(6) . . . . ?
N4 C30 C31 C27 0.7(5) . . . . ?
C37 C38 C39 C40 176.8(16) . . . . ?
C37 C38 C43 C42 -178.0(18) . . . . ?
C38 C37 O2 Ni2 172(2) . . . . ?
C38 C37 O3 Ni2 -172(3) . . . . ?
C38 C39 C40 C41 -2.4(16) . . . . ?
C39 C38 C43 C42 4(3) . . . . ?
C39 C40 C41 C42 11(2) . . . . ?
C39 C40 C41 O6 -175.6(11) . . . . ?
C40 C41 C42 C43 -12(2) . . . . ?
C40 C41 O6 C44 15.1(18) . . . . ?
C41 C42 C43 C38 5(2) . . . . ?
C42 C41 O6 C44 -171.3(14) . . . . ?
C43 C38 C39 C40 -5(2) . . . . ?
C44 C45 C46 C47 0(2) . . . . ?
C45 C44 C49 C48 0(2) . . . . ?
C45 C44 O6 C41 59.1(19) . . . . ?
C45 C46 C47 C48 1(2) . . . . ?
C45 C46 C47 C50 177.1(12) . . . . ?
C46 C47 C48 C49 -1(2) . . . . ?
C46 C47 C50 O4 -23.2(17) . . . . ?
C46 C47 C50 O5 157.5(11) . . . . ?
C47 C48 C49 C44 1(2) . . . . ?
C47 C50 O4 Ni2 178.7(9) . . . 4_566 ?
C47 C50 O5 Ni2 -178.8(9) . . . 4_566 ?
C48 C47 C50 O4 152.3(14) . . . . ?
C48 C47 C50 O5 -27(2) . . . . ?
C49 C44 C45 C46 0(2) . . . . ?
C49 C44 O6 C41 -126.8(14) . . . . ?
C50 C47 C48 C49 -176.9(14) . . . . ?
O2 C37 C38 C39 -6(3) . . . . ?
O2 C37 C38 C43 175(2) . . . . ?
O2 C37 O3 Ni2 1(3) . . . . ?
O3 C37 C38 C39 167(3) . . . . ?
O3 C37 C38 C43 -11(4) . . . . ?
O3 C37 O2 Ni2 -2(3) . . . . ?
O4 C50 O5 Ni2 2.0(7) . . . 4_566 ?
O5 C50 O4 Ni2 -2.1(8) . . . 4_566 ?
O6 C41 C42 C43 173.9(12) . . . . ?
O6 C44 C45 C46 174.0(12) . . . . ?
O6 C44 C49 C48 -174.2(13) . . . . ?
O7 C55 C56 C57 173.5(3) . . . . ?
O7 C58 C59 C60 -176.4(3) . . . . ?
O7 C58 C63 C62 175.5(3) . . . . ?
O8 C73 O9 Ni1 -0.9(3) . . . 1_655 ?
O9 C73 O8 Ni1 0.9(3) . . . 1_655 ?
O10 C51 C52 C53 -4.6(5) . . . . ?
O10 C51 C52 C57 174.1(3) . . . . ?
O11 C51 C52 C53 157.7(18) . . . . ?
O11 C51 C52 C57 -23.5(18) . . . . ?
O11 C51 O10 Ni1 22(2) . . . . ?
C37A C38A C39A C40A 178.5(17) . . . . ?
C37A C38A C43A C42A -176.5(17) . . . . ?
C38A C37A O2A Ni2 -177(2) . . . . ?
C38A C37A O3A Ni2 177(2) . . . . ?
C38A C39A C40A C41A 0.6(17) . . . . ?
C39A C38A C43A C42A -1(3) . . . . ?
C39A C40A C41A C42A -6(2) . . . . ?
C39A C40A C41A O6A 175.1(11) . . . . ?
C40A C41A C42A C43A 8(2) . . . . ?
C40A C41A O6A C44A 42.0(18) . . . . ?
C41A C42A C43A C38A -5(2) . . . . ?
C42A C41A O6A C44A -136.7(15) . . . . ?
C43A C38A C39A C40A 3(2) . . . . ?
C44A C45A C46A C47A -3(2) . . . . ?
C45A C44A C49A C48A 0(2) . . . . ?
C45A C44A O6A C41A 52(2) . . . . ?
C45A C46A C47A C48A 0(2) . . . . ?
C45A C46A C47A C50A -176.6(14) . . . . ?
C46A C47A C48A C49A 4(2) . . . . ?
C46A C47A C50A O4A -24(2) . . . . ?
C46A C47A C50A O5A 158.4(15) . . . . ?
C47A C48A C49A C44A -4(2) . . . . ?
C47A C50A O4A Ni2 -178.6(9) . . . 4_566 ?
C48A C47A C50A O4A 159.8(13) . . . . ?
C48A C47A C50A O5A -18.0(19) . . . . ?
C49A C44A C45A C46A 3(2) . . . . ?
C49A C44A O6A C41A -128.6(13) . . . . ?
C50A C47A C48A C49A -179.7(14) . . . . ?
O2A C37A C38A C39A 0(3) . . . . ?
O2A C37A C38A C43A 176(2) . . . . ?
O2A C37A O3A Ni2 -1(3) . . . . ?
O3A C37A C38A C39A -177(2) . . . . ?
O3A C37A C38A C43A -2(4) . . . . ?
O3A C37A O2A Ni2 1(3) . . . . ?
O5A C50A O4A Ni2 -1.0(16) . . . 4_566 ?
O6A C41A C42A C43A -173.1(12) . . . . ?
O6A C44A C45A C46A -178.0(14) . . . . ?
O6A C44A C49A C48A -178.7(14) . . . . ?
O11A C51 C52 C53 -172.9(16) . . . . ?
O11A C51 C52 C57 5.9(17) . . . . ?
O11A C51 O10 Ni1 -10.7(17) . . . . ?
